data_7024962
loop_
_publ_author_name
'Zi, Guofu'
'Zhang, Furen'
'Xiang, Li'
'Chen, Yue'
'Fang, Weihai'
'Song, Haibin'

_publ_section_title
;
 Synthesis and characterization of group 4 metal amides with new
 C2-symmetric binaphthyldiamine-based ligands and their use as catalysts
 for asymmetric hydroamination/cyclization.
;
_journal_issue 17
_journal_name_full 'Dalton transactions (Cambridge, England : 2003)'
_journal_page_first 4048
_journal_page_last 4061
_journal_paper_doi 10.1039/b923457h
_journal_volume 39
_journal_year 2010
_chemical_absolute_configuration rmad
_chemical_formula_moiety 'C48 H44 N4 O2 P2 Zr'
_chemical_formula_sum 'C48 H44 N4 O2 P2 Zr'
_chemical_formula_weight 862.03
_chemical_name_systematic
;
?
;
_space_group_IT_number 4
_symmetry_cell_setting monoclinic
_symmetry_space_group_name_Hall 'P 2yb'
_symmetry_space_group_name_H-M 'P 1 21 1'
_atom_sites_solution_hydrogens geom
_atom_sites_solution_primary direct
_atom_sites_solution_secondary difmap
_audit_creation_method SHELXL-97
_cell_angle_alpha 90.00
_cell_angle_beta 100.427(2)
_cell_angle_gamma 90.00
_cell_formula_units_Z 8
_cell_length_a 12.0044(4)
_cell_length_b 39.4540(11)
_cell_length_c 18.1111(6)
_cell_measurement_reflns_used 19159
_cell_measurement_temperature 113(2)
_cell_measurement_theta_max 27.9
_cell_measurement_theta_min 1.5
_cell_volume 8436.2(5)
_computing_cell_refinement CrystalClear
_computing_data_collection CrystalClear
_computing_data_reduction CrystalClear
_computing_publication_material 'CrystalStructure 3.7.0'
_computing_structure_refinement 'SHELXL-97 (Sheldrick, 1997)'
_computing_structure_solution 'SHELXS-97 (Sheldrick, 1990)'
_diffrn_ambient_temperature 113(2)
_diffrn_detector_area_resol_mean 7.31
_diffrn_measured_fraction_theta_full 0.980
_diffrn_measured_fraction_theta_max 0.980
_diffrn_measurement_device_type 'Rigaku Saturn'
_diffrn_measurement_method \w
_diffrn_radiation_monochromator confocal
_diffrn_radiation_source 'rotating anode'
_diffrn_radiation_type MoK\a
_diffrn_radiation_wavelength 0.71070
_diffrn_reflns_av_R_equivalents 0.0492
_diffrn_reflns_av_sigmaI/netI 0.0853
_diffrn_reflns_limit_h_max 15
_diffrn_reflns_limit_h_min -14
_diffrn_reflns_limit_k_max 51
_diffrn_reflns_limit_k_min -49
_diffrn_reflns_limit_l_max 22
_diffrn_reflns_limit_l_min -23
_diffrn_reflns_number 57397
_diffrn_reflns_theta_full 27.88
_diffrn_reflns_theta_max 27.88
_diffrn_reflns_theta_min 1.92
_diffrn_standards_decay_% 0
_diffrn_standards_interval_count 0
_diffrn_standards_interval_time 0
_diffrn_standards_number 0
_exptl_absorpt_coefficient_mu 0.381
_exptl_absorpt_correction_T_max 0.9629
_exptl_absorpt_correction_T_min 0.9347
_exptl_absorpt_correction_type multi-scan
_exptl_absorpt_process_details CrystalClear
_exptl_crystal_colour orange
_exptl_crystal_density_diffrn 1.357
_exptl_crystal_density_method 'not measured'
_exptl_crystal_description block
_exptl_crystal_F_000 3568
_exptl_crystal_size_max 0.18
_exptl_crystal_size_mid 0.16
_exptl_crystal_size_min 0.10
_refine_diff_density_max 0.493
_refine_diff_density_min -0.741
_refine_diff_density_rms 0.079
_refine_ls_abs_structure_details 'Flack H D (1983), Acta Cryst. A39, 876-881'
_refine_ls_abs_structure_Flack -0.009(17)
_refine_ls_extinction_method none
_refine_ls_goodness_of_fit_ref 1.025
_refine_ls_hydrogen_treatment constr
_refine_ls_matrix_type full
_refine_ls_number_parameters 2100
_refine_ls_number_reflns 32663
_refine_ls_number_restraints 1
_refine_ls_restrained_S_all 1.025
_refine_ls_R_factor_all 0.0544
_refine_ls_R_factor_gt 0.0477
_refine_ls_shift/su_max 0.001
_refine_ls_shift/su_mean 0.001
_refine_ls_structure_factor_coef Fsqd
_refine_ls_weighting_details 'calc w=1/[\s^2^(Fo^2^)+(0.0495P)^2^+0.5815P] where P=(Fo^2^+2Fc^2^)/3'
_refine_ls_weighting_scheme calc
_refine_ls_wR_factor_gt 0.1069
_refine_ls_wR_factor_ref 0.1131
_reflns_number_gt 29182
_reflns_number_total 32663
_reflns_threshold_expression >2sigma(I)
_cod_data_source_file b923457h.txt
_cod_data_source_block compound9
_cod_database_code 7024962

loop_
_symmetry_equiv_pos_as_xyz
'x, y, z'
'-x, y+1/2, -z'

loop_
_atom_site_label
_atom_site_type_symbol
_atom_site_fract_x
_atom_site_fract_y
_atom_site_fract_z
_atom_site_U_iso_or_equiv
_atom_site_adp_type
_atom_site_occupancy
_atom_site_symmetry_multiplicity
_atom_site_calc_flag
_atom_site_refinement_flags
_atom_site_disorder_assembly
_atom_site_disorder_group
Zr1 Zr 0.30493(3) 0.738340(9) 0.22051(2) 0.01847(8) Uani 1 1 d . . .
Zr2 Zr -0.00065(3) 0.184315(9) 0.27332(2) 0.01667(8) Uani 1 1 d . . .
Zr3 Zr 0.82687(4) 0.410625(10) 0.91611(2) 0.02201(9) Uani 1 1 d . . .
Zr4 Zr 0.22185(3) 0.490947(10) 0.52529(2) 0.02089(9) Uani 1 1 d . A .
P1 P 0.47890(9) 0.75381(3) 0.13200(6) 0.0210(2) Uani 1 1 d . . .
P2 P 0.25085(9) 0.67921(3) 0.30559(6) 0.0186(2) Uani 1 1 d . . .
P3 P -0.00303(9) 0.25039(3) 0.34479(5) 0.0173(2) Uani 1 1 d . . .
P4 P 0.16873(9) 0.15430(3) 0.19672(6) 0.0180(2) Uani 1 1 d . . .
P5 P 0.62970(10) 0.38265(3) 0.96764(6) 0.0207(2) Uani 1 1 d . . .
P6 P 0.92978(10) 0.47793(3) 0.93117(6) 0.0219(2) Uani 1 1 d . . .
P7 P 0.41804(9) 0.52184(3) 0.47797(6) 0.0204(2) Uani 1 1 d . A .
P8 P 0.11838(10) 0.42383(3) 0.51110(6) 0.0251(2) Uani 1 1 d . . .
O1 O 0.3570(2) 0.76596(7) 0.12321(15) 0.0237(6) Uani 1 1 d . . .
O2 O 0.2310(2) 0.71663(7) 0.31806(15) 0.0202(6) Uani 1 1 d . . .
O3 O -0.0989(2) 0.22969(7) 0.29780(15) 0.0183(6) Uani 1 1 d . . .
O4 O 0.0943(2) 0.13617(7) 0.24413(15) 0.0209(6) Uani 1 1 d . . .
O5 O 0.6792(3) 0.37354(7) 0.89835(15) 0.0239(6) Uani 1 1 d . . .
O6 O 0.9862(2) 0.44339(7) 0.93271(16) 0.0249(6) Uani 1 1 d . . .
O7 O 0.3105(2) 0.53782(7) 0.49462(15) 0.0220(6) Uani 1 1 d . . .
O8 O 0.1168(3) 0.45061(8) 0.57124(17) 0.0315(7) Uani 1 1 d . A .
N1 N 0.4797(3) 0.72643(8) 0.19722(18) 0.0194(7) Uani 1 1 d . . .
N2 N 0.3260(3) 0.68147(9) 0.24128(17) 0.0182(7) Uani 1 1 d . . .
N3 N 0.1027(3) 0.22619(8) 0.34146(17) 0.0158(6) Uani 1 1 d . . .
N4 N 0.1498(3) 0.19279(8) 0.21925(17) 0.0163(7) Uani 1 1 d . . .
N5 N 0.7048(3) 0.41503(8) 0.99607(18) 0.0218(7) Uani 1 1 d . . .
N6 N 0.8017(3) 0.46723(8) 0.92885(19) 0.0217(7) Uani 1 1 d . . .
N7 N 0.3921(3) 0.48266(8) 0.49078(19) 0.0203(7) Uani 1 1 d . . .
N8 N 0.2034(3) 0.44104(9) 0.46298(19) 0.0220(7) Uani 1 1 d . A .
N9 N 0.1475(3) 0.74106(10) 0.15377(19) 0.0260(8) Uani 1 1 d . . .
N10 N 0.3392(3) 0.77877(9) 0.2909(2) 0.0271(8) Uani 1 1 d . . .
N11 N -0.0439(3) 0.15346(9) 0.35377(18) 0.0208(7) Uani 1 1 d . . .
N12 N -0.1256(3) 0.17933(9) 0.18119(18) 0.0220(7) Uani 1 1 d . . .
N13 N 0.9381(3) 0.37633(9) 0.9715(2) 0.0274(8) Uani 1 1 d . . .
N14 N 0.8145(4) 0.40762(11) 0.8023(2) 0.0397(10) Uani 1 1 d . . .
N15 N 0.2619(3) 0.50402(10) 0.63681(19) 0.0305(9) Uani 1 1 d . . .
N16 N 0.0819(3) 0.51597(10) 0.4704(2) 0.0296(8) Uani 1 1 d . . .
C1 C 0.5652(3) 0.67303(10) 0.2440(2) 0.0171(8) Uani 1 1 d . . .
C2 C 0.5660(3) 0.70837(10) 0.2437(2) 0.0175(8) Uani 1 1 d . . .
C3 C 0.6497(3) 0.72571(11) 0.2947(2) 0.0219(8) Uani 1 1 d . . .
H3 H 0.6514 0.7498 0.2937 0.026 Uiso 1 1 calc R . .
C4 C 0.7285(3) 0.70869(11) 0.3455(2) 0.0228(9) Uani 1 1 d . . .
H4 H 0.7840 0.7211 0.3787 0.027 Uiso 1 1 calc R . .
C5 C 0.7285(4) 0.67302(11) 0.3493(2) 0.0224(9) Uani 1 1 d . . .
C6 C 0.6449(3) 0.65485(10) 0.2984(2) 0.0169(8) Uani 1 1 d . . .
C7 C 0.6395(3) 0.61892(10) 0.3053(2) 0.0208(8) Uani 1 1 d . . .
H7 H 0.5820 0.6064 0.2738 0.025 Uiso 1 1 calc R . .
C8 C 0.7179(3) 0.60243(11) 0.3579(2) 0.0229(9) Uani 1 1 d . . .
H8 H 0.7148 0.5784 0.3614 0.028 Uiso 1 1 calc R . .
C9 C 0.8028(4) 0.62022(12) 0.4066(2) 0.0276(10) Uani 1 1 d . . .
H9 H 0.8568 0.6083 0.4420 0.033 Uiso 1 1 calc R . .
C10 C 0.8066(4) 0.65510(12) 0.4024(2) 0.0265(9) Uani 1 1 d . . .
H10 H 0.8629 0.6672 0.4358 0.032 Uiso 1 1 calc R . .
C11 C 0.4779(3) 0.65400(10) 0.1902(2) 0.0171(8) Uani 1 1 d . . .
C12 C 0.3637(3) 0.65755(10) 0.1936(2) 0.0172(8) Uani 1 1 d . . .
C13 C 0.2816(4) 0.63879(12) 0.1430(2) 0.0271(9) Uani 1 1 d . . .
H13 H 0.2035 0.6413 0.1451 0.033 Uiso 1 1 calc R . .
C14 C 0.3135(4) 0.61730(12) 0.0917(2) 0.0296(10) Uani 1 1 d . . .
H14 H 0.2577 0.6041 0.0604 0.036 Uiso 1 1 calc R . .
C15 C 0.4285(4) 0.61428(11) 0.0842(2) 0.0231(9) Uani 1 1 d . . .
C16 C 0.5116(3) 0.63317(10) 0.1338(2) 0.0179(8) Uani 1 1 d . . .
C17 C 0.6249(3) 0.63143(10) 0.1223(2) 0.0186(8) Uani 1 1 d . . .
H17 H 0.6814 0.6444 0.1536 0.022 Uiso 1 1 calc R . .
C18 C 0.6550(4) 0.61158(11) 0.0671(2) 0.0219(8) Uani 1 1 d . . .
H18 H 0.7320 0.6108 0.0611 0.026 Uiso 1 1 calc R . .
C19 C 0.5722(4) 0.59214(11) 0.0186(2) 0.0264(9) Uani 1 1 d . . .
H19 H 0.5932 0.5782 -0.0194 0.032 Uiso 1 1 calc R . .
C20 C 0.4623(4) 0.59397(11) 0.0280(2) 0.0271(9) Uani 1 1 d . . .
H20 H 0.4067 0.5812 -0.0043 0.032 Uiso 1 1 calc R . .
C21 C 0.5072(3) 0.73487(11) 0.0465(2) 0.0229(9) Uani 1 1 d . . .
C22 C 0.5648(4) 0.75168(13) -0.0029(2) 0.0316(10) Uani 1 1 d . . .
H22 H 0.5948 0.7737 0.0090 0.038 Uiso 1 1 calc R . .
C23 C 0.5782(4) 0.73595(15) -0.0701(3) 0.0385(12) Uani 1 1 d . . .
H23 H 0.6188 0.7471 -0.1034 0.046 Uiso 1 1 calc R . .
C24 C 0.5324(4) 0.70420(14) -0.0880(3) 0.0352(11) Uani 1 1 d . . .
H24 H 0.5399 0.6940 -0.1343 0.042 Uiso 1 1 calc R . .
C25 C 0.4759(4) 0.68727(13) -0.0393(2) 0.0327(10) Uani 1 1 d . . .
H25 H 0.4466 0.6652 -0.0509 0.039 Uiso 1 1 calc R . .
C26 C 0.4624(4) 0.70326(11) 0.0276(2) 0.0265(9) Uani 1 1 d . . .
H26 H 0.4214 0.6920 0.0606 0.032 Uiso 1 1 calc R . .
C27 C 0.5779(4) 0.78778(11) 0.1572(2) 0.0280(10) Uani 1 1 d . . .
C28 C 0.5395(5) 0.81808(12) 0.1825(3) 0.0336(11) Uani 1 1 d . . .
H28 H 0.4605 0.8212 0.1800 0.040 Uiso 1 1 calc R . .
C29 C 0.6131(5) 0.84388(14) 0.2113(3) 0.0480(15) Uani 1 1 d . . .
H29 H 0.5859 0.8644 0.2289 0.058 Uiso 1 1 calc R . .
C30 C 0.7290(5) 0.83860(15) 0.2135(3) 0.0525(16) Uani 1 1 d . . .
H30 H 0.7809 0.8559 0.2335 0.063 Uiso 1 1 calc R . .
C31 C 0.7694(5) 0.80957(15) 0.1878(3) 0.0468(14) Uani 1 1 d . . .
H31 H 0.8483 0.8068 0.1890 0.056 Uiso 1 1 calc R . .
C32 C 0.6936(4) 0.78366(13) 0.1596(3) 0.0354(11) Uani 1 1 d . . .
H32 H 0.7214 0.7632 0.1421 0.043 Uiso 1 1 calc R . .
C33 C 0.1173(3) 0.65771(11) 0.2807(2) 0.0207(8) Uani 1 1 d . . .
C34 C 0.0204(3) 0.67765(11) 0.2581(2) 0.0242(9) Uani 1 1 d . . .
H34 H 0.0268 0.7016 0.2568 0.029 Uiso 1 1 calc R . .
C35 C -0.0859(4) 0.66223(12) 0.2376(2) 0.0254(9) Uani 1 1 d . . .
H35 H -0.1519 0.6756 0.2225 0.030 Uiso 1 1 calc R . .
C36 C -0.0935(4) 0.62710(11) 0.2394(2) 0.0263(9) Uani 1 1 d . . .
H36 H -0.1655 0.6166 0.2258 0.032 Uiso 1 1 calc R . .
C37 C 0.0012(4) 0.60717(11) 0.2607(2) 0.0231(9) Uani 1 1 d . . .
H37 H -0.0054 0.5832 0.2618 0.028 Uiso 1 1 calc R . .
C38 C 0.1057(4) 0.62252(10) 0.2804(2) 0.0222(9) Uani 1 1 d . . .
H38 H 0.1712 0.6088 0.2942 0.027 Uiso 1 1 calc R . .
C39 C 0.3241(3) 0.65822(10) 0.3879(2) 0.0207(8) Uani 1 1 d . . .
C40 C 0.2678(4) 0.64034(11) 0.4370(2) 0.0267(9) Uani 1 1 d . . .
H40 H 0.1874 0.6395 0.4282 0.032 Uiso 1 1 calc R . .
C41 C 0.3311(4) 0.62370(12) 0.4995(2) 0.0324(11) Uani 1 1 d . . .
H41 H 0.2935 0.6110 0.5322 0.039 Uiso 1 1 calc R . .
C42 C 0.4470(4) 0.62584(12) 0.5134(2) 0.0330(11) Uani 1 1 d . . .
H42 H 0.4893 0.6144 0.5554 0.040 Uiso 1 1 calc R . .
C43 C 0.5031(4) 0.64453(13) 0.4666(2) 0.0340(11) Uani 1 1 d . . .
H43 H 0.5833 0.6464 0.4775 0.041 Uiso 1 1 calc R . .
C44 C 0.4423(4) 0.66041(12) 0.4043(2) 0.0277(10) Uani 1 1 d . . .
H44 H 0.4811 0.6730 0.3721 0.033 Uiso 1 1 calc R . .
C45 C 0.2913(3) 0.23957(10) 0.31330(19) 0.0163(7) Uani 1 1 d . . .
C46 C 0.2199(3) 0.23148(10) 0.3646(2) 0.0182(8) Uani 1 1 d . . .
C47 C 0.2674(4) 0.22556(11) 0.4406(2) 0.0233(9) Uani 1 1 d . . .
H47 H 0.2184 0.2206 0.4748 0.028 Uiso 1 1 calc R . .
C48 C 0.3809(4) 0.22674(11) 0.4665(2) 0.0260(9) Uani 1 1 d . . .
H48 H 0.4100 0.2235 0.5184 0.031 Uiso 1 1 calc R . .
C49 C 0.4557(3) 0.23290(11) 0.4157(2) 0.0223(9) Uani 1 1 d . . .
C50 C 0.4108(3) 0.23922(10) 0.3389(2) 0.0190(8) Uani 1 1 d . . .
C51 C 0.4901(3) 0.24353(11) 0.2895(2) 0.0228(9) Uani 1 1 d . . .
H51 H 0.4626 0.2477 0.2377 0.027 Uiso 1 1 calc R . .
C52 C 0.6047(4) 0.24181(12) 0.3146(2) 0.0284(10) Uani 1 1 d . . .
H52 H 0.6551 0.2448 0.2802 0.034 Uiso 1 1 calc R . .
C53 C 0.6481(4) 0.23570(12) 0.3907(2) 0.0287(10) Uani 1 1 d . . .
H53 H 0.7277 0.2347 0.4079 0.034 Uiso 1 1 calc R . .
C54 C 0.5760(4) 0.23126(12) 0.4400(2) 0.0274(10) Uani 1 1 d . . .
H54 H 0.6060 0.2270 0.4913 0.033 Uiso 1 1 calc R . .
C55 C 0.2403(3) 0.24807(10) 0.2334(2) 0.0160(7) Uani 1 1 d . . .
C56 C 0.1732(3) 0.22466(10) 0.1890(2) 0.0166(8) Uani 1 1 d . . .
C57 C 0.1176(3) 0.23309(10) 0.1156(2) 0.0203(8) Uani 1 1 d . . .
H57 H 0.0665 0.2174 0.0877 0.024 Uiso 1 1 calc R . .
C58 C 0.1367(4) 0.26337(11) 0.0845(2) 0.0243(9) Uani 1 1 d . . .
H58 H 0.1018 0.2683 0.0343 0.029 Uiso 1 1 calc R . .
C59 C 0.2082(4) 0.28763(10) 0.1266(2) 0.0201(8) Uani 1 1 d . . .
C60 C 0.2576(3) 0.28040(10) 0.2023(2) 0.0178(8) Uani 1 1 d . . .
C61 C 0.3252(3) 0.30649(10) 0.2433(2) 0.0197(8) Uani 1 1 d . . .
H61 H 0.3567 0.3030 0.2947 0.024 Uiso 1 1 calc R . .
C62 C 0.3451(4) 0.33632(11) 0.2098(2) 0.0253(9) Uani 1 1 d . . .
H62 H 0.3902 0.3532 0.2382 0.030 Uiso 1 1 calc R . .
C63 C 0.3000(4) 0.34243(11) 0.1341(2) 0.0273(9) Uani 1 1 d . . .
H63 H 0.3168 0.3630 0.1111 0.033 Uiso 1 1 calc R . .
C64 C 0.2321(4) 0.31893(11) 0.0935(2) 0.0253(9) Uani 1 1 d . . .
H64 H 0.2003 0.3234 0.0425 0.030 Uiso 1 1 calc R . .
C65 C -0.0344(3) 0.25633(10) 0.4376(2) 0.0199(8) Uani 1 1 d . . .
C66 C -0.0730(4) 0.28696(11) 0.4616(2) 0.0249(9) Uani 1 1 d . . .
H66 H -0.0751 0.3066 0.4310 0.030 Uiso 1 1 calc R . .
C67 C -0.1082(4) 0.28879(12) 0.5304(2) 0.0280(10) Uani 1 1 d . . .
H67 H -0.1348 0.3097 0.5465 0.034 Uiso 1 1 calc R . .
C68 C -0.1051(4) 0.26058(12) 0.5755(2) 0.0287(10) Uani 1 1 d . . .
H68 H -0.1293 0.2621 0.6225 0.034 Uiso 1 1 calc R . .
C69 C -0.0664(4) 0.23010(11) 0.5521(2) 0.0282(10) Uani 1 1 d . . .
H69 H -0.0647 0.2106 0.5831 0.034 Uiso 1 1 calc R . .
C70 C -0.0301(4) 0.22766(11) 0.4837(2) 0.0245(9) Uani 1 1 d . . .
H70 H -0.0026 0.2067 0.4683 0.029 Uiso 1 1 calc R . .
C71 C 0.0098(3) 0.29127(10) 0.3049(2) 0.0198(8) Uani 1 1 d . . .
C72 C -0.0601(4) 0.29992(11) 0.2381(2) 0.0283(10) Uani 1 1 d . . .
H72 H -0.1185 0.2848 0.2163 0.034 Uiso 1 1 calc R . .
C73 C -0.0461(5) 0.33016(12) 0.2027(3) 0.0360(12) Uani 1 1 d . . .
H73 H -0.0940 0.3358 0.1566 0.043 Uiso 1 1 calc R . .
C74 C 0.0393(4) 0.35233(11) 0.2353(3) 0.0339(11) Uani 1 1 d . . .
H74 H 0.0495 0.3732 0.2115 0.041 Uiso 1 1 calc R . .
C75 C 0.1082(4) 0.34408(11) 0.3015(3) 0.0292(10) Uani 1 1 d . . .
H75 H 0.1658 0.3594 0.3233 0.035 Uiso 1 1 calc R . .
C76 C 0.0954(4) 0.31389(11) 0.3369(2) 0.0226(9) Uani 1 1 d . . .
H76 H 0.1440 0.3084 0.3828 0.027 Uiso 1 1 calc R . .
C77 C 0.3155(3) 0.14201(10) 0.2174(2) 0.0180(8) Uani 1 1 d . . .
C78 C 0.3859(4) 0.15644(11) 0.2796(2) 0.0242(9) Uani 1 1 d . . .
H78 H 0.3550 0.1719 0.3107 0.029 Uiso 1 1 calc R . .
C79 C 0.4987(4) 0.14851(12) 0.2959(3) 0.0295(10) Uani 1 1 d . . .
H79 H 0.5460 0.1589 0.3375 0.035 Uiso 1 1 calc R . .
C80 C 0.5443(4) 0.12525(12) 0.2519(3) 0.0299(10) Uani 1 1 d . . .
H80 H 0.6223 0.1195 0.2636 0.036 Uiso 1 1 calc R . .
C81 C 0.4746(4) 0.11059(13) 0.1907(3) 0.0321(10) Uani 1 1 d . . .
H81 H 0.5054 0.0947 0.1606 0.039 Uiso 1 1 calc R . .
C82 C 0.3613(4) 0.11887(11) 0.1733(2) 0.0264(9) Uani 1 1 d . . .
H82 H 0.3145 0.1088 0.1311 0.032 Uiso 1 1 calc R . .
C83 C 0.1220(4) 0.14546(10) 0.0985(2) 0.0217(8) Uani 1 1 d . . .
C84 C 0.0288(4) 0.12509(14) 0.0755(3) 0.0361(11) Uani 1 1 d . . .
H84 H -0.0063 0.1136 0.1113 0.043 Uiso 1 1 calc R . .
C85 C -0.0133(4) 0.12153(18) -0.0010(3) 0.0536(17) Uani 1 1 d . . .
H85 H -0.0755 0.1068 -0.0172 0.064 Uiso 1 1 calc R . .
C86 C 0.0329(4) 0.13873(18) -0.0528(3) 0.0533(17) Uani 1 1 d . . .
H86 H 0.0007 0.1367 -0.1046 0.064 Uiso 1 1 calc R . .
C87 C 0.1269(4) 0.15927(14) -0.0308(2) 0.0382(12) Uani 1 1 d . . .
H87 H 0.1596 0.1713 -0.0670 0.046 Uiso 1 1 calc R . .
C88 C 0.1721(4) 0.16193(12) 0.0446(2) 0.0281(10) Uani 1 1 d . . .
H88 H 0.2383 0.1752 0.0601 0.034 Uiso 1 1 calc R . .
C89 C 0.6984(4) 0.46876(10) 1.0608(2) 0.0194(8) Uani 1 1 d . . .
C90 C 0.7254(3) 0.43442(10) 1.0624(2) 0.0190(8) Uani 1 1 d . . .
C91 C 0.7828(4) 0.41923(11) 1.1299(2) 0.0238(9) Uani 1 1 d . . .
H91 H 0.7996 0.3957 1.1307 0.029 Uiso 1 1 calc R . .
C92 C 0.8139(4) 0.43797(11) 1.1933(2) 0.0243(9) Uani 1 1 d . . .
H92 H 0.8533 0.4274 1.2376 0.029 Uiso 1 1 calc R . .
C93 C 0.7882(4) 0.47297(11) 1.1941(2) 0.0229(9) Uani 1 1 d . . .
C94 C 0.7297(3) 0.48879(11) 1.1276(2) 0.0215(8) Uani 1 1 d . . .
C95 C 0.7058(4) 0.52373(11) 1.1303(2) 0.0238(9) Uani 1 1 d . . .
H95 H 0.6672 0.5348 1.0865 0.029 Uiso 1 1 calc R . .
C96 C 0.7371(4) 0.54194(11) 1.1948(2) 0.0256(9) Uani 1 1 d . . .
H96 H 0.7188 0.5654 1.1955 0.031 Uiso 1 1 calc R . .
C97 C 0.7958(4) 0.52654(12) 1.2598(2) 0.0297(10) Uani 1 1 d . . .
H97 H 0.8181 0.5395 1.3041 0.036 Uiso 1 1 calc R . .
C98 C 0.8210(4) 0.49305(12) 1.2595(2) 0.0288(10) Uani 1 1 d . . .
H98 H 0.8614 0.4828 1.3038 0.035 Uiso 1 1 calc R . .
C99 C 0.6435(4) 0.48529(10) 0.9886(2) 0.0201(8) Uani 1 1 d . . .
C100 C 0.6998(3) 0.48558(10) 0.9274(2) 0.0211(8) Uani 1 1 d . . .
C101 C 0.6489(4) 0.50190(11) 0.8599(2) 0.0245(9) Uani 1 1 d . . .
H101 H 0.6894 0.5031 0.8195 0.029 Uiso 1 1 calc R . .
C102 C 0.5443(4) 0.51581(11) 0.8514(2) 0.0269(9) Uani 1 1 d . . .
H102 H 0.5133 0.5270 0.8059 0.032 Uiso 1 1 calc R . .
C103 C 0.4810(3) 0.51386(11) 0.9096(2) 0.0225(9) Uani 1 1 d . . .
C104 C 0.5315(3) 0.49875(10) 0.9795(2) 0.0206(8) Uani 1 1 d . . .
C105 C 0.4652(3) 0.49558(11) 1.0362(2) 0.0235(9) Uani 1 1 d . . .
H105 H 0.4973 0.4855 1.0828 0.028 Uiso 1 1 calc R . .
C106 C 0.3559(4) 0.50682(12) 1.0252(3) 0.0322(11) Uani 1 1 d . . .
H106 H 0.3140 0.5052 1.0648 0.039 Uiso 1 1 calc R . .
C107 C 0.3043(4) 0.52086(12) 0.9552(3) 0.0305(10) Uani 1 1 d . . .
H107 H 0.2269 0.5274 0.9469 0.037 Uiso 1 1 calc R . .
C108 C 0.3668(4) 0.52488(12) 0.9000(3) 0.0296(10) Uani 1 1 d . . .
H108 H 0.3330 0.5353 0.8541 0.036 Uiso 1 1 calc R . .
C109 C 0.6424(4) 0.34770(10) 1.0320(2) 0.0215(8) Uani 1 1 d . . .
C110 C 0.6066(4) 0.35003(12) 1.1013(2) 0.0299(10) Uani 1 1 d . . .
H110 H 0.5748 0.3706 1.1150 0.036 Uiso 1 1 calc R . .
C111 C 0.6169(4) 0.32276(12) 1.1502(3) 0.0314(10) Uani 1 1 d . . .
H111 H 0.5923 0.3246 1.1970 0.038 Uiso 1 1 calc R . .
C112 C 0.6633(4) 0.29276(12) 1.1301(3) 0.0322(11) Uani 1 1 d . . .
H112 H 0.6702 0.2739 1.1633 0.039 Uiso 1 1 calc R . .
C113 C 0.6998(4) 0.29000(12) 1.0620(3) 0.0310(10) Uani 1 1 d . . .
H113 H 0.7313 0.2693 1.0486 0.037 Uiso 1 1 calc R . .
C114 C 0.6903(4) 0.31752(10) 1.0133(2) 0.0242(9) Uani 1 1 d . . .
H114 H 0.7167 0.3157 0.9670 0.029 Uiso 1 1 calc R . .
C115 C 0.4817(4) 0.39288(11) 0.9460(2) 0.0234(9) Uani 1 1 d . . .
C116 C 0.3965(4) 0.37235(12) 0.9651(2) 0.0293(10) Uani 1 1 d . . .
H116 H 0.4161 0.3516 0.9906 0.035 Uiso 1 1 calc R . .
C117 C 0.2839(4) 0.38181(13) 0.9475(3) 0.0328(11) Uani 1 1 d . . .
H117 H 0.2270 0.3676 0.9611 0.039 Uiso 1 1 calc R . .
C118 C 0.2537(4) 0.41261(13) 0.9092(3) 0.0345(11) Uani 1 1 d . . .
H118 H 0.1767 0.4195 0.8979 0.041 Uiso 1 1 calc R . .
C119 C 0.3373(4) 0.43249(12) 0.8884(3) 0.0373(12) Uani 1 1 d . . .
H119 H 0.3175 0.4529 0.8616 0.045 Uiso 1 1 calc R . .
C120 C 0.4500(4) 0.42286(12) 0.9065(3) 0.0300(10) Uani 1 1 d . . .
H120 H 0.5067 0.4368 0.8918 0.036 Uiso 1 1 calc R . .
C121 C 0.9560(4) 0.50136(11) 0.8506(2) 0.0258(9) Uani 1 1 d . . .
C122 C 0.9552(4) 0.53615(12) 0.8459(3) 0.0343(11) Uani 1 1 d . . .
H122 H 0.9464 0.5493 0.8884 0.041 Uiso 1 1 calc R . .
C123 C 0.9671(5) 0.55219(13) 0.7799(3) 0.0402(12) Uani 1 1 d . . .
H123 H 0.9672 0.5762 0.7775 0.048 Uiso 1 1 calc R . .
C124 C 0.9788(5) 0.53354(12) 0.7180(3) 0.0400(13) Uani 1 1 d . . .
H124 H 0.9817 0.5445 0.6716 0.048 Uiso 1 1 calc R . .
C125 C 0.9860(6) 0.49905(14) 0.7234(3) 0.0603(19) Uani 1 1 d . . .
H125 H 1.0003 0.4861 0.6818 0.072 Uiso 1 1 calc R . .
C126 C 0.9726(6) 0.48279(13) 0.7891(3) 0.0508(16) Uani 1 1 d . . .
H126 H 0.9748 0.4587 0.7918 0.061 Uiso 1 1 calc R . .
C127 C 0.9840(3) 0.50228(11) 1.0136(2) 0.0235(9) Uani 1 1 d . . .
C128 C 1.0827(4) 0.49117(12) 1.0595(2) 0.0257(9) Uani 1 1 d . . .
H128 H 1.1212 0.4718 1.0455 0.031 Uiso 1 1 calc R . .
C129 C 1.1256(4) 0.50824(13) 1.1260(2) 0.0317(10) Uani 1 1 d . . .
H129 H 1.1931 0.5006 1.1573 0.038 Uiso 1 1 calc R . .
C130 C 1.0694(4) 0.53633(13) 1.1461(3) 0.0343(11) Uani 1 1 d . . .
H130 H 1.0984 0.5480 1.1914 0.041 Uiso 1 1 calc R . .
C131 C 0.9699(4) 0.54786(13) 1.1001(3) 0.0338(11) Uani 1 1 d . . .
H131 H 0.9317 0.5673 1.1139 0.041 Uiso 1 1 calc R . .
C132 C 0.9280(4) 0.53073(12) 1.0348(3) 0.0297(10) Uani 1 1 d . . .
H132 H 0.8603 0.5383 1.0038 0.036 Uiso 1 1 calc R . .
C133 C 0.4303(4) 0.42723(10) 0.4412(2) 0.0213(8) Uani 1 1 d . . .
C134 C 0.4624(4) 0.45364(10) 0.4917(2) 0.0218(9) Uani 1 1 d . A .
C135 C 0.5587(4) 0.45009(12) 0.5490(2) 0.0283(10) Uani 1 1 d . . .
H135 H 0.5791 0.4681 0.5836 0.034 Uiso 1 1 calc R A .
C136 C 0.6223(4) 0.42161(12) 0.5554(2) 0.0297(10) Uani 1 1 d . A .
H136 H 0.6892 0.4205 0.5925 0.036 Uiso 1 1 calc R . .
C137 C 0.5908(4) 0.39334(11) 0.5077(2) 0.0270(9) Uani 1 1 d . . .
C138 C 0.4934(4) 0.39600(11) 0.4503(2) 0.0223(9) Uani 1 1 d . A .
C139 C 0.4626(4) 0.36710(11) 0.4048(2) 0.0245(9) Uani 1 1 d . . .
H139 H 0.3975 0.3681 0.3662 0.029 Uiso 1 1 calc R A .
C140 C 0.5244(4) 0.33769(12) 0.4149(3) 0.0342(11) Uani 1 1 d . A .
H140 H 0.5012 0.3188 0.3834 0.041 Uiso 1 1 calc R . .
C141 C 0.6219(4) 0.33513(12) 0.4714(3) 0.0337(11) Uani 1 1 d . . .
H141 H 0.6649 0.3148 0.4776 0.040 Uiso 1 1 calc R A .
C142 C 0.6534(4) 0.36242(12) 0.5169(3) 0.0322(11) Uani 1 1 d . A .
H142 H 0.7183 0.3608 0.5554 0.039 Uiso 1 1 calc R . .
C143 C 0.3340(3) 0.43108(10) 0.3779(2) 0.0201(8) Uani 1 1 d . A .
C144 C 0.2245(3) 0.43599(10) 0.3897(2) 0.0207(8) Uani 1 1 d . . .
C145 C 0.1328(4) 0.43930(11) 0.3275(2) 0.0252(9) Uani 1 1 d . A .
H145 H 0.0583 0.4431 0.3367 0.030 Uiso 1 1 calc R . .
C146 C 0.1501(4) 0.43706(11) 0.2555(2) 0.0253(9) Uani 1 1 d . . .
H146 H 0.0876 0.4387 0.2151 0.030 Uiso 1 1 calc R A .
C147 C 0.2622(4) 0.43226(10) 0.2402(2) 0.0222(9) Uani 1 1 d . A .
C148 C 0.3537(3) 0.43015(10) 0.3014(2) 0.0194(8) Uani 1 1 d . . .
C149 C 0.4654(4) 0.42811(11) 0.2841(2) 0.0249(9) Uani 1 1 d . A .
H149 H 0.5288 0.4272 0.3240 0.030 Uiso 1 1 calc R . .
C150 C 0.4828(4) 0.42747(11) 0.2115(2) 0.0275(10) Uani 1 1 d . . .
H150 H 0.5578 0.4262 0.2017 0.033 Uiso 1 1 calc R A .
C151 C 0.3916(4) 0.42875(11) 0.1518(2) 0.0260(9) Uani 1 1 d . A .
H151 H 0.4044 0.4280 0.1016 0.031 Uiso 1 1 calc R . .
C152 C 0.2837(4) 0.43110(10) 0.1658(2) 0.0259(9) Uani 1 1 d . . .
H152 H 0.2219 0.4320 0.1248 0.031 Uiso 1 1 calc R A .
C153 C 0.5389(4) 0.53924(11) 0.5386(2) 0.0225(9) Uani 1 1 d . . .
C154 C 0.5415(4) 0.53825(13) 0.6162(2) 0.0335(11) Uani 1 1 d . A .
H154 H 0.4844 0.5264 0.6359 0.040 Uiso 1 1 calc R . .
C155 C 0.6291(4) 0.55482(13) 0.6648(3) 0.0329(11) Uani 1 1 d . . .
H155 H 0.6303 0.5545 0.7173 0.039 Uiso 1 1 calc R A .
C156 C 0.7130(4) 0.57142(13) 0.6370(3) 0.0320(10) Uani 1 1 d . A .
H156 H 0.7719 0.5826 0.6703 0.038 Uiso 1 1 calc R . .
C157 C 0.7118(4) 0.57196(15) 0.5615(3) 0.0411(13) Uani 1 1 d . . .
H157 H 0.7704 0.5833 0.5425 0.049 Uiso 1 1 calc R A .
C158 C 0.6251(4) 0.55591(13) 0.5122(3) 0.0361(12) Uani 1 1 d . A .
H158 H 0.6252 0.5564 0.4598 0.043 Uiso 1 1 calc R . .
C159 C 0.4334(3) 0.53100(11) 0.3830(2) 0.0217(8) Uani 1 1 d . . .
C160 C 0.4970(4) 0.50982(11) 0.3455(2) 0.0303(10) Uani 1 1 d . A .
H160 H 0.5366 0.4912 0.3712 0.036 Uiso 1 1 calc R . .
C161 C 0.5030(4) 0.51569(12) 0.2703(2) 0.0339(11) Uani 1 1 d . . .
H161 H 0.5452 0.5010 0.2443 0.041 Uiso 1 1 calc R A .
C162 C 0.4458(4) 0.54355(12) 0.2340(2) 0.0290(10) Uani 1 1 d . A .
H162 H 0.4496 0.5479 0.1829 0.035 Uiso 1 1 calc R . .
C163 C 0.3843(4) 0.56468(13) 0.2712(3) 0.0335(11) Uani 1 1 d . . .
H163 H 0.3466 0.5837 0.2461 0.040 Uiso 1 1 calc R A .
C164 C 0.3772(4) 0.55827(12) 0.3454(2) 0.0308(10) Uani 1 1 d . A .
H164 H 0.3333 0.5728 0.3707 0.037 Uiso 1 1 calc R . .
C165 C -0.0215(4) 0.41526(11) 0.4597(2) 0.0255(9) Uani 1 1 d . A .
C166 C -0.1088(4) 0.43818(13) 0.4590(3) 0.0405(12) Uani 1 1 d . . .
H166 H -0.0960 0.4584 0.4878 0.049 Uiso 1 1 calc R A .
C167 C -0.2154(5) 0.43182(15) 0.4162(4) 0.0497(14) Uani 1 1 d . A .
H167 H -0.2757 0.4474 0.4169 0.060 Uiso 1 1 calc R . .
C168 C -0.2331(4) 0.40282(13) 0.3729(3) 0.0377(12) Uani 1 1 d . . .
H168 H -0.3052 0.3987 0.3428 0.045 Uiso 1 1 calc R A .
C169 C -0.1472(4) 0.38005(12) 0.3733(2) 0.0301(10) Uani 1 1 d . A .
H169 H -0.1598 0.3601 0.3437 0.036 Uiso 1 1 calc R . .
C170 C -0.0422(4) 0.38602(12) 0.4168(2) 0.0297(10) Uani 1 1 d . . .
H170 H 0.0167 0.3699 0.4173 0.036 Uiso 1 1 calc R A .
C171 C 0.1791(11) 0.3824(2) 0.5464(7) 0.027(4) Uani 0.49(3) 1 d PG A 1
C172 C 0.1120(9) 0.3566(3) 0.5670(10) 0.045(5) Uani 0.49(3) 1 d PG A 1
H17J H 0.0331 0.3601 0.5641 0.054 Uiso 0.49(3) 1 calc PR A 1
C173 C 0.1605(12) 0.3257(3) 0.5918(9) 0.051(5) Uani 0.49(3) 1 d PG A 1
H17K H 0.1147 0.3081 0.6059 0.062 Uiso 0.49(3) 1 calc PR A 1
C174 C 0.2761(15) 0.3206(3) 0.5960(7) 0.053(5) Uani 0.49(3) 1 d PG A 1
H17L H 0.3092 0.2995 0.6129 0.064 Uiso 0.49(3) 1 calc PR A 1
C175 C 0.3431(13) 0.3464(5) 0.5753(11) 0.069(7) Uani 0.49(3) 1 d PG A 1
H17M H 0.4221 0.3429 0.5782 0.082 Uiso 0.49(3) 1 calc PR A 1
C176 C 0.2946(12) 0.3773(4) 0.5505(10) 0.060(6) Uani 0.49(3) 1 d PG A 1
H17N H 0.3405 0.3949 0.5364 0.072 Uiso 0.49(3) 1 calc PR A 1
C177 C 0.1275(4) 0.73137(16) 0.0751(3) 0.0455(14) Uani 1 1 d . . .
H17A H 0.0616 0.7163 0.0647 0.068 Uiso 1 1 calc R . .
H17B H 0.1943 0.7196 0.0638 0.068 Uiso 1 1 calc R . .
H17C H 0.1131 0.7517 0.0438 0.068 Uiso 1 1 calc R . .
C17A C 0.1614(11) 0.3836(2) 0.5486(7) 0.040(5) Uani 0.51(3) 1 d PG A 2
C17B C 0.0953(9) 0.3656(4) 0.5905(7) 0.042(4) Uani 0.51(3) 1 d PG A 2
H17O H 0.0296 0.3757 0.6035 0.051 Uiso 0.51(3) 1 calc PR A 2
C17C C 0.1252(12) 0.3327(4) 0.6135(7) 0.057(5) Uani 0.51(3) 1 d PG A 2
H17P H 0.0800 0.3203 0.6421 0.069 Uiso 0.51(3) 1 calc PR A 2
C17D C 0.2213(17) 0.3179(2) 0.5946(6) 0.050(5) Uani 0.51(3) 1 d PG A 2
H17Q H 0.2417 0.2954 0.6102 0.060 Uiso 0.51(3) 1 calc PR A 2
C17E C 0.2874(17) 0.3359(3) 0.5527(6) 0.060(5) Uani 0.51(3) 1 d PG A 2
H17R H 0.3531 0.3258 0.5397 0.072 Uiso 0.51(3) 1 calc PR A 2
C17F C 0.2575(14) 0.3688(3) 0.5297(8) 0.056(5) Uani 0.51(3) 1 d PG A 2
H17S H 0.3026 0.3812 0.5011 0.067 Uiso 0.51(3) 1 calc PR A 2
C178 C 0.0527(4) 0.75914(14) 0.1738(3) 0.0403(12) Uani 1 1 d . . .
H17D H 0.0333 0.7784 0.1398 0.060 Uiso 1 1 calc R . .
H17E H 0.0731 0.7674 0.2256 0.060 Uiso 1 1 calc R . .
H17F H -0.0125 0.7439 0.1698 0.060 Uiso 1 1 calc R . .
C179 C 0.2922(5) 0.81235(12) 0.2778(3) 0.0423(13) Uani 1 1 d . . .
H17G H 0.2400 0.8167 0.3125 0.063 Uiso 1 1 calc R . .
H17H H 0.2511 0.8140 0.2260 0.063 Uiso 1 1 calc R . .
H17I H 0.3535 0.8291 0.2860 0.063 Uiso 1 1 calc R . .
C180 C 0.4052(5) 0.77483(14) 0.3659(3) 0.0433(13) Uani 1 1 d . . .
H18A H 0.4662 0.7917 0.3739 0.065 Uiso 1 1 calc R . .
H18B H 0.4380 0.7520 0.3713 0.065 Uiso 1 1 calc R . .
H18C H 0.3561 0.7781 0.4030 0.065 Uiso 1 1 calc R . .
C181 C 0.0163(5) 0.12665(14) 0.3975(3) 0.0435(13) Uani 1 1 d . . .
H18D H 0.0210 0.1316 0.4510 0.065 Uiso 1 1 calc R . .
H18E H 0.0929 0.1249 0.3862 0.065 Uiso 1 1 calc R . .
H18F H -0.0238 0.1052 0.3852 0.065 Uiso 1 1 calc R . .
C182 C -0.1602(4) 0.15556(13) 0.3671(3) 0.0349(11) Uani 1 1 d . . .
H18G H -0.1991 0.1340 0.3533 0.052 Uiso 1 1 calc R . .
H18H H -0.2002 0.1738 0.3365 0.052 Uiso 1 1 calc R . .
H18I H -0.1594 0.1602 0.4203 0.052 Uiso 1 1 calc R . .
C183 C -0.1961(4) 0.14926(12) 0.1663(3) 0.0309(10) Uani 1 1 d . . .
H18J H -0.2740 0.1548 0.1711 0.046 Uiso 1 1 calc R . .
H18K H -0.1668 0.1315 0.2025 0.046 Uiso 1 1 calc R . .
H18L H -0.1949 0.1412 0.1153 0.046 Uiso 1 1 calc R . .
C184 C -0.1708(4) 0.20688(12) 0.1314(3) 0.0332(11) Uani 1 1 d . . .
H18M H -0.1745 0.1998 0.0792 0.050 Uiso 1 1 calc R . .
H18N H -0.1213 0.2267 0.1419 0.050 Uiso 1 1 calc R . .
H18O H -0.2469 0.2127 0.1397 0.050 Uiso 1 1 calc R . .
C185 C 1.0201(4) 0.38390(13) 1.0389(3) 0.0336(11) Uani 1 1 d . . .
H18P H 1.0176 0.3661 1.0764 0.050 Uiso 1 1 calc R . .
H18Q H 1.0017 0.4058 1.0593 0.050 Uiso 1 1 calc R . .
H18R H 1.0962 0.3849 1.0266 0.050 Uiso 1 1 calc R . .
C186 C 0.9500(4) 0.34208(12) 0.9434(3) 0.0373(12) Uani 1 1 d . . .
H18S H 1.0249 0.3396 0.9297 0.056 Uiso 1 1 calc R . .
H18T H 0.8913 0.3381 0.8991 0.056 Uiso 1 1 calc R . .
H18U H 0.9419 0.3256 0.9826 0.056 Uiso 1 1 calc R . .
C187 C 0.8952(7) 0.39255(17) 0.7605(4) 0.072(2) Uani 1 1 d . . .
H8CA H 0.8613 0.3725 0.7334 0.108 Uiso 1 1 calc R . .
H8CB H 0.9639 0.3859 0.7955 0.108 Uiso 1 1 calc R . .
H8CC H 0.9147 0.4091 0.7246 0.108 Uiso 1 1 calc R . .
C188 C 0.7081(6) 0.41799(18) 0.7559(3) 0.066(2) Uani 1 1 d . . .
H8AA H 0.7224 0.4361 0.7218 0.100 Uiso 1 1 calc R . .
H8AB H 0.6566 0.4263 0.7881 0.100 Uiso 1 1 calc R . .
H8AC H 0.6737 0.3986 0.7266 0.100 Uiso 1 1 calc R . .
C189 C 0.2867(5) 0.48016(15) 0.6994(3) 0.0498(15) Uani 1 1 d . A .
H8BA H 0.3587 0.4863 0.7314 0.075 Uiso 1 1 calc R . .
H8BB H 0.2922 0.4572 0.6798 0.075 Uiso 1 1 calc R . .
H8BC H 0.2259 0.4810 0.7289 0.075 Uiso 1 1 calc R . .
C190 C 0.2624(5) 0.53917(13) 0.6621(3) 0.0402(12) Uani 1 1 d . A .
H19A H 0.2080 0.5418 0.6960 0.060 Uiso 1 1 calc R . .
H19B H 0.2411 0.5541 0.6186 0.060 Uiso 1 1 calc R . .
H19C H 0.3384 0.5452 0.6886 0.060 Uiso 1 1 calc R . .
C191 C -0.0136(4) 0.52767(15) 0.5020(3) 0.0456(13) Uani 1 1 d . A .
H19D H -0.0079 0.5522 0.5099 0.068 Uiso 1 1 calc R . .
H19E H -0.0135 0.5163 0.5501 0.068 Uiso 1 1 calc R . .
H19F H -0.0841 0.5224 0.4674 0.068 Uiso 1 1 calc R . .
C192 C 0.0845(5) 0.5320(2) 0.3981(3) 0.076(3) Uani 1 1 d . A .
H19G H 0.0118 0.5284 0.3644 0.114 Uiso 1 1 calc R . .
H19H H 0.1455 0.5220 0.3758 0.114 Uiso 1 1 calc R . .
H19I H 0.0979 0.5564 0.4054 0.114 Uiso 1 1 calc R . .

loop_
_atom_site_aniso_label
_atom_site_aniso_U_11
_atom_site_aniso_U_22
_atom_site_aniso_U_33
_atom_site_aniso_U_23
_atom_site_aniso_U_13
_atom_site_aniso_U_12
Zr1 0.0198(2) 0.01770(18) 0.01817(18) 0.00087(14) 0.00406(14) 0.00186(16)
Zr2 0.01733(19) 0.01565(17) 0.01715(17) 0.00151(14) 0.00343(14) -0.00098(15)
Zr3 0.0300(2) 0.01793(19) 0.01920(19) -0.00072(15) 0.00749(16) -0.00299(17)
Zr4 0.0230(2) 0.0218(2) 0.01859(18) -0.00204(15) 0.00584(15) -0.00259(17)
P1 0.0211(5) 0.0213(5) 0.0211(5) 0.0044(4) 0.0050(4) -0.0001(4)
P2 0.0188(5) 0.0199(5) 0.0182(5) 0.0003(4) 0.0063(4) 0.0004(4)
P3 0.0179(5) 0.0166(5) 0.0180(5) 0.0010(4) 0.0046(4) -0.0001(4)
P4 0.0200(5) 0.0161(5) 0.0178(5) -0.0014(4) 0.0037(4) -0.0017(4)
P5 0.0290(6) 0.0165(5) 0.0172(5) -0.0002(4) 0.0060(4) -0.0026(4)
P6 0.0249(6) 0.0180(5) 0.0237(5) 0.0011(4) 0.0071(4) -0.0007(4)
P7 0.0220(6) 0.0194(5) 0.0204(5) -0.0014(4) 0.0054(4) -0.0022(4)
P8 0.0282(6) 0.0237(6) 0.0244(6) 0.0003(4) 0.0074(5) -0.0062(5)
O1 0.0248(16) 0.0228(15) 0.0240(15) 0.0085(12) 0.0054(12) 0.0019(13)
O2 0.0244(15) 0.0172(14) 0.0206(14) -0.0002(11) 0.0081(11) 0.0013(12)
O3 0.0161(14) 0.0176(14) 0.0215(14) -0.0003(10) 0.0042(11) -0.0020(11)
O4 0.0226(15) 0.0178(14) 0.0231(14) 0.0009(11) 0.0064(12) -0.0022(12)
O5 0.0342(17) 0.0203(15) 0.0178(14) -0.0029(11) 0.0064(12) -0.0041(13)
O6 0.0250(16) 0.0192(15) 0.0313(16) 0.0027(12) 0.0078(13) 0.0008(13)
O7 0.0227(15) 0.0196(14) 0.0243(15) -0.0014(11) 0.0059(12) -0.0013(12)
O8 0.0381(19) 0.0333(18) 0.0268(16) -0.0054(13) 0.0156(14) -0.0111(15)
N1 0.0178(17) 0.0185(16) 0.0221(17) 0.0026(13) 0.0039(13) -0.0028(14)
N2 0.0153(16) 0.0208(17) 0.0192(16) 0.0009(13) 0.0050(12) 0.0027(14)
N3 0.0175(17) 0.0147(15) 0.0151(15) -0.0029(12) 0.0024(12) -0.0012(13)
N4 0.0182(17) 0.0135(16) 0.0179(16) -0.0003(12) 0.0055(13) -0.0030(13)
N5 0.032(2) 0.0151(16) 0.0185(16) -0.0010(13) 0.0054(14) -0.0043(15)
N6 0.028(2) 0.0131(16) 0.0240(18) 0.0006(13) 0.0037(15) -0.0042(14)
N7 0.0203(18) 0.0160(17) 0.0245(17) -0.0024(13) 0.0040(14) -0.0012(14)
N8 0.0246(19) 0.0196(17) 0.0223(17) -0.0014(13) 0.0058(14) -0.0027(15)
N9 0.0217(18) 0.034(2) 0.0223(17) 0.0030(15) 0.0038(14) 0.0030(17)
N10 0.037(2) 0.0185(18) 0.0268(19) -0.0044(14) 0.0085(16) -0.0023(16)
N11 0.0201(18) 0.0207(17) 0.0226(17) 0.0021(14) 0.0066(14) -0.0016(15)
N12 0.0225(18) 0.0257(19) 0.0161(16) 0.0009(13) -0.0011(13) -0.0007(15)
N13 0.032(2) 0.0198(18) 0.033(2) 0.0010(15) 0.0101(16) -0.0013(16)
N14 0.058(3) 0.037(2) 0.027(2) -0.0042(17) 0.0136(19) -0.021(2)
N15 0.044(2) 0.029(2) 0.0187(18) -0.0007(14) 0.0046(16) -0.0049(18)
N16 0.028(2) 0.033(2) 0.028(2) 0.0010(16) 0.0040(16) -0.0020(17)
C1 0.016(2) 0.023(2) 0.0129(17) -0.0018(14) 0.0034(14) -0.0022(16)
C2 0.016(2) 0.0196(19) 0.0174(18) -0.0009(15) 0.0041(15) -0.0025(16)
C3 0.024(2) 0.020(2) 0.021(2) -0.0040(15) 0.0039(16) -0.0042(17)
C4 0.018(2) 0.026(2) 0.023(2) -0.0067(16) 0.0012(16) -0.0040(17)
C5 0.022(2) 0.028(2) 0.0165(19) -0.0010(16) 0.0006(16) -0.0012(18)
C6 0.0135(19) 0.023(2) 0.0145(17) -0.0011(15) 0.0036(14) 0.0018(16)
C7 0.022(2) 0.021(2) 0.0198(19) 0.0009(15) 0.0057(16) 0.0002(17)
C8 0.023(2) 0.024(2) 0.022(2) 0.0053(16) 0.0063(17) 0.0037(18)
C9 0.028(2) 0.032(2) 0.020(2) 0.0044(17) -0.0004(17) 0.009(2)
C10 0.026(2) 0.032(2) 0.018(2) -0.0016(17) -0.0032(17) -0.002(2)
C11 0.019(2) 0.0150(18) 0.0163(18) 0.0007(14) 0.0010(15) 0.0000(16)
C12 0.021(2) 0.0185(19) 0.0121(17) 0.0020(14) 0.0035(15) -0.0023(16)
C13 0.013(2) 0.040(3) 0.027(2) -0.0071(19) 0.0009(17) -0.0020(19)
C14 0.022(2) 0.038(3) 0.026(2) -0.0124(19) -0.0007(18) -0.007(2)
C15 0.024(2) 0.024(2) 0.020(2) -0.0036(16) 0.0025(16) -0.0015(18)
C16 0.018(2) 0.021(2) 0.0157(18) 0.0009(14) 0.0040(15) 0.0035(16)
C17 0.020(2) 0.0156(18) 0.0209(19) 0.0006(15) 0.0051(16) 0.0021(16)
C18 0.020(2) 0.025(2) 0.023(2) 0.0015(16) 0.0074(16) 0.0032(17)
C19 0.040(3) 0.019(2) 0.023(2) -0.0024(16) 0.0112(19) -0.0001(19)
C20 0.034(3) 0.027(2) 0.020(2) -0.0053(16) 0.0037(18) -0.003(2)
C21 0.018(2) 0.027(2) 0.024(2) 0.0076(17) 0.0041(16) 0.0011(17)
C22 0.027(2) 0.041(3) 0.026(2) 0.005(2) 0.0053(18) -0.006(2)
C23 0.029(3) 0.060(3) 0.029(2) 0.007(2) 0.0128(19) -0.010(3)
C24 0.031(3) 0.052(3) 0.023(2) 0.001(2) 0.0067(19) 0.009(2)
C25 0.040(3) 0.033(3) 0.024(2) -0.0024(19) 0.0033(19) 0.006(2)
C26 0.029(2) 0.029(2) 0.021(2) 0.0040(17) 0.0035(17) 0.0015(19)
C27 0.034(3) 0.026(2) 0.023(2) 0.0069(17) 0.0033(18) -0.002(2)
C28 0.045(3) 0.026(2) 0.029(2) 0.0037(18) 0.006(2) -0.003(2)
C29 0.077(4) 0.029(3) 0.034(3) 0.006(2) -0.001(3) -0.016(3)
C30 0.062(4) 0.045(3) 0.043(3) 0.007(3) -0.011(3) -0.031(3)
C31 0.032(3) 0.049(4) 0.056(3) 0.016(3) -0.001(2) -0.017(3)
C32 0.028(3) 0.035(3) 0.042(3) 0.006(2) 0.004(2) -0.012(2)
C33 0.022(2) 0.024(2) 0.0184(19) 0.0020(15) 0.0088(16) 0.0033(17)
C34 0.025(2) 0.027(2) 0.021(2) 0.0007(16) 0.0065(16) -0.0013(18)
C35 0.021(2) 0.032(2) 0.023(2) 0.0020(17) 0.0027(17) -0.0016(19)
C36 0.022(2) 0.031(2) 0.027(2) 0.0022(18) 0.0073(18) -0.0056(19)
C37 0.029(2) 0.021(2) 0.021(2) 0.0002(16) 0.0092(17) -0.0022(18)
C38 0.022(2) 0.021(2) 0.025(2) -0.0005(16) 0.0087(17) 0.0047(17)
C39 0.024(2) 0.022(2) 0.0174(18) 0.0027(15) 0.0066(16) 0.0065(17)
C40 0.032(2) 0.027(2) 0.023(2) 0.0016(17) 0.0088(18) 0.0032(19)
C41 0.049(3) 0.028(2) 0.023(2) 0.0038(18) 0.014(2) 0.007(2)
C42 0.050(3) 0.031(2) 0.017(2) -0.0027(17) 0.002(2) 0.007(2)
C43 0.035(3) 0.043(3) 0.022(2) -0.0009(19) 0.0013(19) 0.003(2)
C44 0.025(2) 0.036(3) 0.023(2) 0.0034(18) 0.0055(17) 0.004(2)
C45 0.021(2) 0.0136(17) 0.0137(17) 0.0007(14) 0.0014(14) -0.0016(16)
C46 0.019(2) 0.019(2) 0.0174(18) -0.0022(14) 0.0055(15) -0.0031(16)
C47 0.027(2) 0.030(2) 0.0154(19) 0.0047(16) 0.0098(16) 0.0009(18)
C48 0.024(2) 0.032(2) 0.022(2) 0.0047(17) 0.0030(17) 0.0001(19)
C49 0.021(2) 0.024(2) 0.021(2) 0.0030(16) 0.0012(16) 0.0004(17)
C50 0.0178(19) 0.0175(18) 0.0219(19) -0.0032(15) 0.0041(15) -0.0008(16)
C51 0.022(2) 0.025(2) 0.023(2) 0.0025(16) 0.0061(16) 0.0012(17)
C52 0.021(2) 0.037(3) 0.029(2) 0.0058(19) 0.0099(17) 0.000(2)
C53 0.016(2) 0.039(3) 0.030(2) 0.000(2) 0.0003(17) -0.004(2)
C54 0.021(2) 0.036(3) 0.024(2) 0.0013(18) 0.0012(17) -0.0034(19)
C55 0.0182(19) 0.0162(18) 0.0144(17) 0.0020(14) 0.0048(14) -0.0031(15)
C56 0.0145(19) 0.0176(18) 0.0190(19) 0.0003(14) 0.0065(15) 0.0011(15)
C57 0.022(2) 0.020(2) 0.0179(18) -0.0037(15) 0.0024(15) -0.0049(17)
C58 0.031(2) 0.021(2) 0.019(2) 0.0038(16) 0.0017(17) 0.0011(18)
C59 0.027(2) 0.0171(19) 0.0169(18) 0.0023(15) 0.0055(16) -0.0009(17)
C60 0.020(2) 0.0157(18) 0.0190(19) -0.0005(14) 0.0070(16) -0.0030(16)
C61 0.020(2) 0.0156(19) 0.025(2) -0.0009(15) 0.0064(16) -0.0048(16)
C62 0.035(3) 0.019(2) 0.025(2) -0.0054(16) 0.0128(19) -0.0078(18)
C63 0.035(3) 0.020(2) 0.029(2) 0.0029(17) 0.0104(19) -0.0072(19)
C64 0.033(2) 0.022(2) 0.020(2) 0.0065(16) 0.0011(17) 0.0003(19)
C65 0.017(2) 0.024(2) 0.0195(19) 0.0012(15) 0.0042(15) -0.0021(16)
C66 0.029(2) 0.024(2) 0.023(2) -0.0007(16) 0.0072(18) -0.0007(18)
C67 0.028(2) 0.028(2) 0.031(2) -0.0070(18) 0.0129(19) 0.0012(19)
C68 0.027(2) 0.040(3) 0.021(2) 0.0015(18) 0.0107(17) -0.004(2)
C69 0.031(2) 0.027(2) 0.029(2) 0.0050(17) 0.0118(19) -0.0022(19)
C70 0.025(2) 0.020(2) 0.028(2) 0.0028(16) 0.0060(17) 0.0000(17)
C71 0.022(2) 0.0171(19) 0.022(2) -0.0019(15) 0.0093(16) 0.0004(16)
C72 0.032(3) 0.024(2) 0.028(2) 0.0031(18) 0.0033(19) 0.0009(19)
C73 0.057(3) 0.027(2) 0.022(2) 0.0070(18) 0.000(2) -0.004(2)
C74 0.054(3) 0.018(2) 0.032(2) 0.0026(18) 0.014(2) -0.009(2)
C75 0.031(3) 0.022(2) 0.037(3) -0.0061(18) 0.014(2) -0.0069(19)
C76 0.025(2) 0.025(2) 0.0188(19) -0.0023(16) 0.0049(16) -0.0007(18)
C77 0.020(2) 0.0152(18) 0.0188(19) 0.0003(14) 0.0038(15) -0.0023(16)
C78 0.025(2) 0.023(2) 0.024(2) 0.0004(16) 0.0035(17) 0.0004(18)
C79 0.025(2) 0.031(2) 0.029(2) 0.0027(18) -0.0044(18) -0.002(2)
C80 0.018(2) 0.035(3) 0.037(3) 0.011(2) 0.0056(19) 0.0007(19)
C81 0.033(3) 0.035(3) 0.030(2) 0.002(2) 0.012(2) 0.013(2)
C82 0.028(2) 0.027(2) 0.024(2) -0.0037(17) 0.0046(18) 0.0043(19)
C83 0.024(2) 0.020(2) 0.022(2) -0.0035(15) 0.0057(16) 0.0060(17)
C84 0.028(3) 0.048(3) 0.033(3) -0.010(2) 0.005(2) -0.007(2)
C85 0.025(3) 0.095(5) 0.040(3) -0.025(3) 0.002(2) -0.013(3)
C86 0.033(3) 0.101(5) 0.025(3) -0.017(3) 0.002(2) 0.013(3)
C87 0.046(3) 0.050(3) 0.020(2) 0.002(2) 0.009(2) 0.021(3)
C88 0.035(3) 0.027(2) 0.024(2) -0.0037(17) 0.0105(19) -0.001(2)
C89 0.025(2) 0.0135(19) 0.0192(19) -0.0015(14) 0.0019(16) -0.0044(16)
C90 0.022(2) 0.0135(18) 0.0216(19) -0.0002(15) 0.0043(16) 0.0002(16)
C91 0.034(2) 0.022(2) 0.0165(19) 0.0028(15) 0.0071(17) 0.0042(18)
C92 0.025(2) 0.027(2) 0.020(2) 0.0029(16) -0.0003(16) 0.0037(18)
C93 0.020(2) 0.027(2) 0.021(2) -0.0026(16) 0.0026(16) -0.0013(18)
C94 0.022(2) 0.023(2) 0.0197(19) 0.0004(16) 0.0032(16) -0.0019(18)
C95 0.026(2) 0.021(2) 0.024(2) -0.0002(16) 0.0049(17) 0.0010(18)
C96 0.028(2) 0.019(2) 0.028(2) -0.0034(17) 0.0039(18) -0.0005(18)
C97 0.034(3) 0.030(2) 0.023(2) -0.0092(18) -0.0031(18) 0.004(2)
C98 0.027(2) 0.036(2) 0.021(2) -0.0040(18) -0.0020(17) 0.008(2)
C99 0.025(2) 0.016(2) 0.0181(19) 0.0003(15) 0.0013(16) -0.0068(16)
C100 0.023(2) 0.017(2) 0.022(2) 0.0026(15) 0.0015(16) -0.0055(17)
C101 0.027(2) 0.025(2) 0.022(2) 0.0013(16) 0.0066(17) -0.0048(18)
C102 0.028(2) 0.023(2) 0.027(2) 0.0041(17) -0.0016(18) -0.0038(19)
C103 0.022(2) 0.022(2) 0.021(2) 0.0001(16) -0.0036(16) -0.0003(17)
C104 0.023(2) 0.019(2) 0.0182(19) -0.0013(15) -0.0007(15) -0.0047(17)
C105 0.018(2) 0.027(2) 0.025(2) -0.0003(17) 0.0038(16) -0.0022(18)
C106 0.032(3) 0.030(3) 0.035(3) -0.003(2) 0.007(2) -0.004(2)
C107 0.018(2) 0.031(2) 0.041(3) -0.009(2) 0.0021(19) 0.0007(19)
C108 0.026(2) 0.030(2) 0.029(2) -0.0001(18) -0.0030(18) 0.000(2)
C109 0.026(2) 0.0163(19) 0.023(2) 0.0028(15) 0.0054(16) -0.0025(17)
C110 0.036(3) 0.028(2) 0.028(2) 0.0055(18) 0.012(2) 0.002(2)
C111 0.038(3) 0.033(3) 0.026(2) 0.0115(19) 0.012(2) 0.002(2)
C112 0.031(3) 0.028(2) 0.034(3) 0.0140(19) -0.001(2) 0.000(2)
C113 0.035(3) 0.024(2) 0.033(2) 0.0038(18) 0.002(2) -0.001(2)
C114 0.029(2) 0.020(2) 0.023(2) -0.0019(16) 0.0055(17) -0.0049(18)
C115 0.027(2) 0.025(2) 0.0178(19) -0.0006(16) 0.0032(16) 0.0007(18)
C116 0.036(3) 0.027(2) 0.027(2) 0.0046(17) 0.0110(19) 0.001(2)
C117 0.026(3) 0.039(3) 0.035(3) 0.005(2) 0.010(2) 0.005(2)
C118 0.034(3) 0.032(3) 0.036(3) -0.003(2) 0.002(2) 0.004(2)
C119 0.041(3) 0.024(2) 0.042(3) 0.002(2) -0.006(2) 0.000(2)
C120 0.026(2) 0.026(2) 0.036(2) 0.0029(19) 0.0001(19) -0.0075(19)
C121 0.025(2) 0.026(2) 0.028(2) -0.0010(17) 0.0092(18) -0.0041(18)
C122 0.053(3) 0.023(2) 0.028(2) 0.0022(18) 0.014(2) 0.004(2)
C123 0.060(4) 0.029(3) 0.034(3) 0.008(2) 0.014(2) 0.003(2)
C124 0.067(4) 0.029(3) 0.029(2) 0.0085(19) 0.022(2) -0.002(2)
C125 0.122(6) 0.032(3) 0.036(3) -0.005(2) 0.041(3) -0.011(3)
C126 0.096(5) 0.022(3) 0.044(3) -0.001(2) 0.037(3) -0.004(3)
C127 0.017(2) 0.021(2) 0.032(2) 0.0011(17) 0.0034(17) -0.0022(17)
C128 0.025(2) 0.026(2) 0.027(2) 0.0017(18) 0.0079(17) 0.0028(19)
C129 0.028(3) 0.040(3) 0.027(2) 0.0003(19) 0.0016(18) 0.004(2)
C130 0.032(3) 0.044(3) 0.026(2) -0.005(2) 0.0047(19) -0.003(2)
C131 0.027(2) 0.039(3) 0.036(3) -0.011(2) 0.004(2) 0.007(2)
C132 0.024(2) 0.035(3) 0.029(2) -0.0054(19) 0.0005(18) 0.006(2)
C133 0.022(2) 0.020(2) 0.020(2) -0.0029(15) -0.0001(16) -0.0009(17)
C134 0.024(2) 0.020(2) 0.021(2) -0.0009(15) 0.0036(17) 0.0042(17)
C135 0.031(3) 0.028(2) 0.022(2) -0.0064(17) -0.0045(18) -0.004(2)
C136 0.031(3) 0.029(2) 0.025(2) 0.0002(17) -0.0084(18) 0.004(2)
C137 0.029(2) 0.024(2) 0.024(2) 0.0010(17) -0.0030(18) 0.0047(19)
C138 0.022(2) 0.025(2) 0.0184(19) 0.0017(16) 0.0014(16) 0.0022(18)
C139 0.021(2) 0.024(2) 0.025(2) -0.0026(17) -0.0030(17) -0.0012(18)
C140 0.039(3) 0.021(2) 0.038(3) -0.0028(19) -0.005(2) 0.008(2)
C141 0.035(3) 0.023(2) 0.040(3) 0.0028(19) 0.000(2) 0.008(2)
C142 0.035(3) 0.029(2) 0.028(2) 0.0043(18) -0.0062(19) 0.011(2)
C143 0.022(2) 0.0173(19) 0.0207(19) 0.0015(15) 0.0020(16) 0.0018(16)
C144 0.021(2) 0.020(2) 0.0204(19) 0.0014(15) 0.0031(16) -0.0047(17)
C145 0.025(2) 0.022(2) 0.028(2) 0.0032(17) 0.0025(18) -0.0004(18)
C146 0.030(2) 0.022(2) 0.021(2) 0.0041(16) -0.0037(17) 0.0010(18)
C147 0.029(2) 0.0172(19) 0.0192(19) 0.0012(15) 0.0004(16) -0.0044(17)
C148 0.021(2) 0.0143(18) 0.022(2) 0.0008(14) 0.0029(16) -0.0006(16)
C149 0.026(2) 0.025(2) 0.023(2) -0.0025(17) 0.0046(17) 0.0041(18)
C150 0.038(3) 0.021(2) 0.026(2) 0.0005(16) 0.0115(19) -0.0031(19)
C151 0.035(3) 0.022(2) 0.023(2) 0.0005(16) 0.0092(18) 0.0001(19)
C152 0.037(3) 0.019(2) 0.020(2) 0.0039(16) 0.0002(18) 0.0018(19)
C153 0.025(2) 0.020(2) 0.023(2) -0.0032(16) 0.0060(17) -0.0028(17)
C154 0.031(3) 0.046(3) 0.026(2) -0.004(2) 0.0100(19) -0.014(2)
C155 0.036(3) 0.041(3) 0.021(2) -0.0051(19) 0.0023(19) 0.000(2)
C156 0.020(2) 0.037(3) 0.034(3) -0.002(2) -0.0047(19) -0.006(2)
C157 0.027(3) 0.062(4) 0.033(3) -0.001(2) 0.002(2) -0.024(3)
C158 0.032(3) 0.048(3) 0.027(2) 0.002(2) 0.0013(19) -0.018(2)
C159 0.021(2) 0.023(2) 0.020(2) -0.0005(16) 0.0021(16) -0.0043(17)
C160 0.042(3) 0.025(2) 0.027(2) 0.0004(18) 0.013(2) 0.000(2)
C161 0.051(3) 0.028(2) 0.027(2) -0.0014(18) 0.020(2) -0.002(2)
C162 0.035(3) 0.033(2) 0.019(2) -0.0016(17) 0.0042(18) -0.009(2)
C163 0.037(3) 0.034(3) 0.029(2) 0.0094(19) 0.004(2) 0.004(2)
C164 0.032(3) 0.032(2) 0.028(2) -0.0014(18) 0.0058(19) 0.010(2)
C165 0.026(2) 0.024(2) 0.029(2) 0.0009(17) 0.0138(18) -0.0018(18)
C166 0.042(3) 0.029(3) 0.053(3) -0.009(2) 0.018(3) -0.001(2)
C167 0.040(3) 0.037(3) 0.075(4) -0.002(3) 0.018(3) 0.010(3)
C168 0.024(2) 0.040(3) 0.049(3) 0.007(2) 0.004(2) 0.001(2)
C169 0.028(2) 0.031(2) 0.030(2) 0.0018(19) 0.0008(19) -0.001(2)
C170 0.032(3) 0.028(2) 0.028(2) 0.0030(18) 0.0057(19) 0.009(2)
C171 0.035(8) 0.025(9) 0.015(7) 0.015(6) -0.007(5) -0.004(6)
C172 0.032(7) 0.036(8) 0.059(11) 0.008(7) -0.014(7) -0.015(6)
C173 0.019(8) 0.044(9) 0.085(13) 0.035(8) -0.007(8) 0.000(6)
C174 0.039(11) 0.046(9) 0.067(9) 0.030(7) -0.010(8) -0.006(7)
C175 0.036(9) 0.106(15) 0.067(11) 0.053(11) 0.018(8) 0.044(10)
C176 0.059(11) 0.041(9) 0.082(12) 0.050(9) 0.017(9) 0.015(8)
C177 0.035(3) 0.072(4) 0.027(2) -0.001(2) -0.003(2) -0.010(3)
C17A 0.033(8) 0.041(11) 0.048(11) -0.011(8) 0.016(7) -0.008(7)
C17B 0.050(8) 0.044(8) 0.027(7) 0.011(6) -0.010(5) -0.025(6)
C17C 0.064(10) 0.044(8) 0.051(9) 0.024(7) -0.027(8) -0.036(8)
C17D 0.041(12) 0.022(6) 0.075(9) 0.013(6) -0.025(9) -0.012(7)
C17E 0.041(10) 0.057(9) 0.078(10) 0.025(8) -0.002(8) 0.023(7)
C17F 0.033(9) 0.056(9) 0.087(12) 0.039(8) 0.034(8) 0.015(7)
C178 0.029(3) 0.040(3) 0.053(3) 0.014(2) 0.010(2) 0.011(2)
C179 0.054(3) 0.022(2) 0.053(3) -0.001(2) 0.018(3) 0.007(2)
C180 0.052(3) 0.044(3) 0.030(3) -0.007(2) 0.000(2) -0.007(3)
C181 0.052(3) 0.045(3) 0.035(3) 0.017(2) 0.010(2) 0.015(3)
C182 0.030(3) 0.040(3) 0.036(3) 0.007(2) 0.012(2) -0.008(2)
C183 0.025(2) 0.033(3) 0.032(2) 0.0017(19) -0.0020(19) -0.008(2)
C184 0.038(3) 0.032(3) 0.026(2) 0.0107(19) -0.002(2) -0.003(2)
C185 0.036(3) 0.037(3) 0.030(2) 0.006(2) 0.011(2) 0.010(2)
C186 0.037(3) 0.022(2) 0.055(3) -0.004(2) 0.014(2) 0.001(2)
C187 0.121(6) 0.052(4) 0.059(4) -0.025(3) 0.058(4) -0.040(4)
C188 0.095(5) 0.073(5) 0.023(3) 0.015(3) -0.011(3) -0.023(4)
C189 0.069(4) 0.048(3) 0.027(3) 0.004(2) -0.005(3) -0.011(3)
C190 0.050(3) 0.040(3) 0.033(3) -0.016(2) 0.014(2) -0.005(3)
C191 0.032(3) 0.044(3) 0.061(4) -0.008(3) 0.007(2) 0.008(2)
C192 0.035(3) 0.137(7) 0.048(4) 0.048(4) -0.014(3) -0.021(4)

loop_
_atom_type_symbol
_atom_type_description
_atom_type_scat_dispersion_real
_atom_type_scat_dispersion_imag
_atom_type_scat_source
C C 0.0033 0.0016 'International Tables Vol C Tables 4.2.6.8 and 6.1.1.4'
H H 0.0000 0.0000 'International Tables Vol C Tables 4.2.6.8 and 6.1.1.4'
N N 0.0061 0.0033 'International Tables Vol C Tables 4.2.6.8 and 6.1.1.4'
O O 0.0106 0.0060 'International Tables Vol C Tables 4.2.6.8 and 6.1.1.4'
P P 0.1023 0.0942 'International Tables Vol C Tables 4.2.6.8 and 6.1.1.4'
Zr Zr -2.9673 0.5597 'International Tables Vol C Tables 4.2.6.8 and 6.1.1.4'

loop_
_geom_angle_atom_site_label_1
_geom_angle_atom_site_label_2
_geom_angle_atom_site_label_3
_geom_angle
N10 Zr1 N9 112.80(16)
N10 Zr1 O1 93.29(13)
N9 Zr1 O1 82.55(12)
N10 Zr1 N1 100.97(14)
N9 Zr1 N1 133.37(13)
O1 Zr1 N1 63.72(11)
N10 Zr1 N2 131.55(13)
N9 Zr1 N2 102.19(14)
O1 Zr1 N2 124.47(11)
N1 Zr1 N2 75.37(11)
N10 Zr1 O2 82.67(12)
N9 Zr1 O2 91.70(12)
O1 Zr1 O2 171.12(10)
N1 Zr1 O2 124.74(11)
N2 Zr1 O2 63.29(10)
N10 Zr1 P1 95.53(11)
N9 Zr1 P1 109.85(10)
O1 Zr1 P1 30.94(7)
N1 Zr1 P1 32.99(8)
N2 Zr1 P1 103.13(8)
O2 Zr1 P1 157.06(8)
N10 Zr1 P2 109.46(10)
N9 Zr1 P2 94.77(11)
O1 Zr1 P2 156.11(8)
N1 Zr1 P2 103.51(9)
N2 Zr1 P2 32.82(8)
O2 Zr1 P2 30.77(7)
P1 Zr1 P2 134.71(3)
N11 Zr2 N12 106.40(14)
N11 Zr2 N4 137.34(13)
N12 Zr2 N4 100.91(13)
N11 Zr2 O3 97.19(12)
N12 Zr2 O3 84.44(12)
N4 Zr2 O3 117.77(10)
N11 Zr2 N3 103.25(12)
N12 Zr2 N3 139.18(13)
N4 Zr2 N3 74.07(11)
O3 Zr2 N3 64.41(10)
N11 Zr2 O4 82.72(12)
N12 Zr2 O4 93.07(12)
N4 Zr2 O4 63.46(10)
O3 Zr2 O4 177.38(10)
N3 Zr2 O4 118.18(11)
N11 Zr2 P4 112.83(10)
N12 Zr2 P4 92.56(10)
N4 Zr2 P4 32.97(8)
O3 Zr2 P4 149.34(7)
N3 Zr2 P4 101.15(8)
O4 Zr2 P4 31.36(7)
N11 Zr2 P3 101.12(10)
N12 Zr2 P3 112.61(10)
N4 Zr2 P3 97.75(8)
O3 Zr2 P3 31.33(7)
N3 Zr2 P3 33.10(8)
O4 Zr2 P3 151.26(7)
P4 Zr2 P3 129.75(3)
N13 Zr3 N14 112.37(17)
N13 Zr3 N5 100.39(14)
N14 Zr3 N5 135.90(16)
N13 Zr3 N6 133.77(14)
N14 Zr3 N6 99.95(15)
N5 Zr3 N6 75.16(12)
N13 Zr3 O5 93.85(13)
N14 Zr3 O5 84.69(13)
N5 Zr3 O5 63.79(11)
N6 Zr3 O5 122.14(12)
N13 Zr3 O6 81.49(13)
N14 Zr3 O6 94.13(14)
N5 Zr3 O6 120.02(11)
N6 Zr3 O6 63.48(12)
O5 Zr3 O6 174.37(11)
N13 Zr3 P5 95.10(11)
N14 Zr3 P5 112.71(12)
N5 Zr3 P5 32.87(9)
N6 Zr3 P5 102.08(9)
O5 Zr3 P5 31.21(7)
O6 Zr3 P5 151.89(8)
N13 Zr3 P6 109.27(11)
N14 Zr3 P6 95.69(12)
N5 Zr3 P6 100.59(9)
N6 Zr3 P6 32.67(9)
O5 Zr3 P6 154.58(8)
O6 Zr3 P6 30.99(7)
P5 Zr3 P6 131.98(3)
N16 Zr4 N15 112.48(15)
N16 Zr4 O7 82.35(13)
N15 Zr4 O7 89.97(13)
N16 Zr4 N8 100.37(14)
N15 Zr4 N8 133.91(14)
O7 Zr4 N8 126.86(11)
N16 Zr4 N7 129.63(14)
N15 Zr4 N7 104.18(14)
O7 Zr4 N7 63.93(11)
N8 Zr4 N7 75.43(12)
N16 Zr4 O8 93.14(14)
N15 Zr4 O8 82.12(13)
O7 Zr4 O8 168.65(11)
N8 Zr4 O8 64.12(11)
N7 Zr4 O8 125.88(12)
N16 Zr4 P7 106.93(11)
N15 Zr4 P7 97.26(11)
O7 Zr4 P7 30.83(7)
N8 Zr4 P7 103.23(9)
N7 Zr4 P7 33.12(9)
O8 Zr4 P7 158.30(9)
N16 Zr4 P8 95.52(11)
N15 Zr4 P8 109.55(11)
O7 Zr4 P8 159.44(7)
N8 Zr4 P8 33.21(9)
N7 Zr4 P8 103.63(9)
O8 Zr4 P8 31.05(8)
P7 Zr4 P8 135.04(3)
O1 P1 N1 99.64(17)
O1 P1 C27 111.83(19)
N1 P1 C27 113.67(19)
O1 P1 C21 111.55(18)
N1 P1 C21 112.13(19)
C27 P1 C21 108.0(2)
O1 P1 Zr1 49.65(10)
N1 P1 Zr1 50.40(12)
C27 P1 Zr1 121.58(15)
C21 P1 Zr1 130.44(14)
O2 P2 N2 100.29(17)
O2 P2 C39 113.09(18)
N2 P2 C39 112.05(18)
O2 P2 C33 109.81(18)
N2 P2 C33 116.01(18)
C39 P2 C33 105.78(19)
O2 P2 Zr1 50.26(10)
N2 P2 Zr1 50.61(12)
C39 P2 Zr1 133.10(14)
C33 P2 Zr1 121.04(13)
O3 P3 N3 100.47(16)
O3 P3 C71 111.52(18)
N3 P3 C71 113.39(18)
O3 P3 C65 108.88(17)
N3 P3 C65 114.47(18)
C71 P3 C65 107.93(18)
O3 P3 Zr2 49.06(10)
N3 P3 Zr2 51.45(11)
C71 P3 Zr2 128.31(13)
C65 P3 Zr2 123.44(14)
O4 P4 N4 100.19(16)
O4 P4 C83 110.85(18)
N4 P4 C83 113.75(18)
O4 P4 C77 114.04(17)
N4 P4 C77 112.43(18)
C83 P4 C77 105.81(18)
O4 P4 Zr2 52.53(11)
N4 P4 Zr2 49.36(11)
C83 P4 Zr2 115.45(13)
C77 P4 Zr2 138.72(13)
O5 P5 N5 99.97(17)
O5 P5 C109 110.69(18)
N5 P5 C109 115.44(19)
O5 P5 C115 113.03(18)
N5 P5 C115 111.69(19)
C109 P5 C115 106.2(2)
O5 P5 Zr3 50.65(11)
N5 P5 Zr3 49.87(12)
C109 P5 Zr3 121.39(14)
C115 P5 Zr3 132.41(14)
O6 P6 N6 100.86(17)
O6 P6 C127 111.80(19)
N6 P6 C127 111.57(19)
O6 P6 C121 109.40(19)
N6 P6 C121 115.2(2)
C127 P6 C121 108.0(2)
O6 P6 Zr3 50.66(11)
N6 P6 Zr3 50.54(12)
C127 P6 Zr3 130.36(14)
C121 P6 Zr3 121.57(15)
O7 P7 N7 100.26(17)
O7 P7 C153 110.08(18)
N7 P7 C153 115.99(19)
O7 P7 C159 110.18(18)
N7 P7 C159 112.87(18)
C153 P7 C159 107.29(19)
O7 P7 Zr4 49.68(11)
N7 P7 Zr4 50.62(12)
C153 P7 Zr4 126.02(14)
C159 P7 Zr4 126.38(14)
O8 P8 N8 100.75(18)
O8 P8 C17A 112.9(5)
N8 P8 C17A 114.7(5)
O8 P8 C165 111.7(2)
N8 P8 C165 115.10(19)
C17A P8 C165 102.2(5)
O8 P8 C171 114.9(4)
N8 P8 C171 108.1(5)
C17A P8 C171 6.7(7)
C165 P8 C171 106.5(4)
O8 P8 Zr4 50.66(12)
N8 P8 Zr4 50.38(12)
C17A P8 Zr4 133.8(4)
C165 P8 Zr4 124.01(15)
C171 P8 Zr4 129.4(4)
P1 O1 Zr1 99.41(14)
P2 O2 Zr1 98.97(13)
P3 O3 Zr2 99.60(13)
P4 O4 Zr2 96.11(14)
P5 O5 Zr3 98.14(14)
P6 O6 Zr3 98.35(14)
P7 O7 Zr4 99.49(14)
P8 O8 Zr4 98.29(15)
C2 N1 P1 133.7(3)
C2 N1 Zr1 127.0(2)
P1 N1 Zr1 96.62(16)
C12 N2 P2 134.0(3)
C12 N2 Zr1 126.6(2)
P2 N2 Zr1 96.58(15)
C46 N3 P3 131.1(3)
C46 N3 Zr2 133.0(2)
P3 N3 Zr2 95.45(15)
C56 N4 P4 134.1(3)
C56 N4 Zr2 122.3(2)
P4 N4 Zr2 97.67(15)
C90 N5 P5 135.5(3)
C90 N5 Zr3 123.9(3)
P5 N5 Zr3 97.26(16)
C100 N6 P6 133.9(3)
C100 N6 Zr3 129.1(3)
P6 N6 Zr3 96.78(17)
C134 N7 P7 130.5(3)
C134 N7 Zr4 132.6(3)
P7 N7 Zr4 96.27(16)
C144 N8 P8 133.7(3)
C144 N8 Zr4 125.1(3)
P8 N8 Zr4 96.41(16)
C178 N9 C177 112.3(4)
C178 N9 Zr1 124.1(3)
C177 N9 Zr1 122.3(3)
C179 N10 C180 112.5(4)
C179 N10 Zr1 126.0(3)
C180 N10 Zr1 121.1(3)
C181 N11 C182 110.6(4)
C181 N11 Zr2 131.8(3)
C182 N11 Zr2 117.3(3)
C184 N12 C183 110.9(3)
C184 N12 Zr2 124.8(3)
C183 N12 Zr2 123.1(3)
C185 N13 C186 112.8(4)
C185 N13 Zr3 124.2(3)
C186 N13 Zr3 122.8(3)
C188 N14 C187 114.3(5)
C188 N14 Zr3 117.5(4)
C187 N14 Zr3 127.8(4)
C190 N15 C189 112.3(4)
C190 N15 Zr4 122.2(3)
C189 N15 Zr4 125.4(3)
C191 N16 C192 111.3(5)
C191 N16 Zr4 127.0(3)
C192 N16 Zr4 119.8(4)
C2 C1 C6 119.9(4)
C2 C1 C11 120.2(4)
C6 C1 C11 119.8(3)
C1 C2 N1 120.3(4)
C1 C2 C3 119.1(4)
N1 C2 C3 120.4(4)
C4 C3 C2 121.7(4)
C4 C3 H3 119.2
C2 C3 H3 119.2
C3 C4 C5 121.1(4)
C3 C4 H4 119.5
C5 C4 H4 119.5
C10 C5 C4 122.0(4)
C10 C5 C6 119.6(4)
C4 C5 C6 118.4(4)
C7 C6 C5 118.7(4)
C7 C6 C1 121.5(4)
C5 C6 C1 119.8(4)
C8 C7 C6 119.7(4)
C8 C7 H7 120.2
C6 C7 H7 120.2
C7 C8 C9 121.6(4)
C7 C8 H8 119.2
C9 C8 H8 119.2
C10 C9 C8 119.4(4)
C10 C9 H9 120.3
C8 C9 H9 120.3
C9 C10 C5 121.0(4)
C9 C10 H10 119.5
C5 C10 H10 119.5
C12 C11 C16 120.0(3)
C12 C11 C1 120.0(3)
C16 C11 C1 120.0(3)
C11 C12 N2 121.5(3)
C11 C12 C13 119.5(4)
N2 C12 C13 118.8(3)
C14 C13 C12 120.9(4)
C14 C13 H13 119.5
C12 C13 H13 119.5
C13 C14 C15 121.1(4)
C13 C14 H14 119.4
C15 C14 H14 119.4
C20 C15 C14 122.0(4)
C20 C15 C16 119.5(4)
C14 C15 C16 118.6(4)
C17 C16 C11 122.6(4)
C17 C16 C15 117.6(3)
C11 C16 C15 119.8(4)
C18 C17 C16 121.6(4)
C18 C17 H17 119.2
C16 C17 H17 119.2
C17 C18 C19 120.7(4)
C17 C18 H18 119.7
C19 C18 H18 119.7
C20 C19 C18 118.5(4)
C20 C19 H19 120.7
C18 C19 H19 120.7
C19 C20 C15 122.1(4)
C19 C20 H20 118.9
C15 C20 H20 118.9
C26 C21 C22 119.2(4)
C26 C21 P1 117.6(3)
C22 C21 P1 123.0(4)
C21 C22 C23 119.7(5)
C21 C22 H22 120.2
C23 C22 H22 120.2
C24 C23 C22 120.1(4)
C24 C23 H23 119.9
C22 C23 H23 119.9
C25 C24 C23 120.6(4)
C25 C24 H24 119.7
C23 C24 H24 119.7
C24 C25 C26 118.9(5)
C24 C25 H25 120.6
C26 C25 H25 120.6
C21 C26 C25 121.5(4)
C21 C26 H26 119.3
C25 C26 H26 119.3
C28 C27 C32 118.6(5)
C28 C27 P1 118.8(4)
C32 C27 P1 122.2(4)
C29 C28 C27 122.0(5)
C29 C28 H28 119.0
C27 C28 H28 119.0
C28 C29 C30 117.6(5)
C28 C29 H29 121.2
C30 C29 H29 121.2
C31 C30 C29 122.0(5)
C31 C30 H30 119.0
C29 C30 H30 119.0
C30 C31 C32 119.4(5)
C30 C31 H31 120.3
C32 C31 H31 120.3
C27 C32 C31 120.3(5)
C27 C32 H32 119.9
C31 C32 H32 119.9
C38 C33 C34 118.7(4)
C38 C33 P2 123.7(3)
C34 C33 P2 117.6(3)
C35 C34 C33 120.1(4)
C35 C34 H34 120.0
C33 C34 H34 120.0
C36 C35 C34 119.1(4)
C36 C35 H35 120.4
C34 C35 H35 120.4
C37 C36 C35 121.4(4)
C37 C36 H36 119.3
C35 C36 H36 119.3
C36 C37 C38 119.1(4)
C36 C37 H37 120.4
C38 C37 H37 120.4
C37 C38 C33 121.5(4)
C37 C38 H38 119.2
C33 C38 H38 119.2
C44 C39 C40 119.0(4)
C44 C39 P2 118.3(3)
C40 C39 P2 122.7(3)
C39 C40 C41 119.6(4)
C39 C40 H40 120.2
C41 C40 H40 120.2
C42 C41 C40 120.0(4)
C42 C41 H41 120.0
C40 C41 H41 120.0
C41 C42 C43 120.7(4)
C41 C42 H42 119.7
C43 C42 H42 119.7
C44 C43 C42 119.9(5)
C44 C43 H43 120.1
C42 C43 H43 120.1
C43 C44 C39 120.8(4)
C43 C44 H44 119.6
C39 C44 H44 119.6
C46 C45 C50 118.7(3)
C46 C45 C55 119.6(3)
C50 C45 C55 121.7(3)
C45 C46 N3 122.1(3)
C45 C46 C47 119.6(4)
N3 C46 C47 118.1(3)
C48 C47 C46 122.3(4)
C48 C47 H47 118.9
C46 C47 H47 118.9
C47 C48 C49 119.7(4)
C47 C48 H48 120.2
C49 C48 H48 120.2
C48 C49 C50 119.6(4)
C48 C49 C54 121.0(4)
C50 C49 C54 119.4(4)
C49 C50 C45 120.1(3)
C49 C50 C51 117.2(4)
C45 C50 C51 122.7(3)
C52 C51 C50 121.9(4)
C52 C51 H51 119.0
C50 C51 H51 119.0
C51 C52 C53 120.4(4)
C51 C52 H52 119.8
C53 C52 H52 119.8
C54 C53 C52 119.9(4)
C54 C53 H53 120.1
C52 C53 H53 120.1
C53 C54 C49 121.2(4)
C53 C54 H54 119.4
C49 C54 H54 119.4
C56 C55 C60 118.6(3)
C56 C55 C45 120.2(3)
C60 C55 C45 121.1(3)
C55 C56 C57 121.0(4)
C55 C56 N4 120.1(3)
C57 C56 N4 118.6(3)
C58 C57 C56 120.7(4)
C58 C57 H57 119.7
C56 C57 H57 119.7
C57 C58 C59 120.3(4)
C57 C58 H58 119.9
C59 C58 H58 119.9
C58 C59 C60 119.5(4)
C58 C59 C64 120.6(4)
C60 C59 C64 119.9(4)
C59 C60 C55 119.7(3)
C59 C60 C61 117.0(4)
C55 C60 C61 123.3(4)
C62 C61 C60 121.2(4)
C62 C61 H61 119.4
C60 C61 H61 119.4
C61 C62 C63 121.0(4)
C61 C62 H62 119.5
C63 C62 H62 119.5
C64 C63 C62 120.0(4)
C64 C63 H63 120.0
C62 C63 H63 120.0
C63 C64 C59 120.7(4)
C63 C64 H64 119.6
C59 C64 H64 119.6
C66 C65 C70 119.6(4)
C66 C65 P3 122.8(3)
C70 C65 P3 117.3(3)
C67 C66 C65 119.9(4)
C67 C66 H66 120.1
C65 C66 H66 120.1
C68 C67 C66 120.7(4)
C68 C67 H67 119.7
C66 C67 H67 119.7
C67 C68 C69 119.7(4)
C67 C68 H68 120.2
C69 C68 H68 120.2
C68 C69 C70 120.7(4)
C68 C69 H69 119.6
C70 C69 H69 119.6
C69 C70 C65 119.5(4)
C69 C70 H70 120.3
C65 C70 H70 120.3
C72 C71 C76 119.1(4)
C72 C71 P3 119.5(3)
C76 C71 P3 121.2(3)
C73 C72 C71 120.9(4)
C73 C72 H72 119.5
C71 C72 H72 119.5
C72 C73 C74 119.2(4)
C72 C73 H73 120.4
C74 C73 H73 120.4
C75 C74 C73 120.3(4)
C75 C74 H74 119.9
C73 C74 H74 119.9
C74 C75 C76 121.0(4)
C74 C75 H75 119.5
C76 C75 H75 119.5
C75 C76 C71 119.5(4)
C75 C76 H76 120.2
C71 C76 H76 120.2
C82 C77 C78 119.0(4)
C82 C77 P4 122.1(3)
C78 C77 P4 118.9(3)
C79 C78 C77 120.7(4)
C79 C78 H78 119.7
C77 C78 H78 119.7
C78 C79 C80 120.2(4)
C78 C79 H79 119.9
C80 C79 H79 119.9
C81 C80 C79 119.3(4)
C81 C80 H80 120.3
C79 C80 H80 120.3
C82 C81 C80 120.7(4)
C82 C81 H81 119.6
C80 C81 H81 119.6
C81 C82 C77 120.0(4)
C81 C82 H82 120.0
C77 C82 H82 120.0
C84 C83 C88 119.2(4)
C84 C83 P4 120.2(3)
C88 C83 P4 120.3(3)
C83 C84 C85 119.2(5)
C83 C84 H84 120.4
C85 C84 H84 120.4
C86 C85 C84 121.2(5)
C86 C85 H85 119.4
C84 C85 H85 119.4
C85 C86 C87 120.5(5)
C85 C86 H86 119.8
C87 C86 H86 119.8
C88 C87 C86 118.9(5)
C88 C87 H87 120.6
C86 C87 H87 120.6
C87 C88 C83 121.0(4)
C87 C88 H88 119.5
C83 C88 H88 119.5
C90 C89 C94 119.6(4)
C90 C89 C99 120.2(3)
C94 C89 C99 120.0(4)
C89 C90 N5 120.5(4)
C89 C90 C91 120.1(4)
N5 C90 C91 119.2(4)
C92 C91 C90 120.9(4)
C92 C91 H91 119.6
C90 C91 H91 119.6
C91 C92 C93 120.7(4)
C91 C92 H92 119.6
C93 C92 H92 119.6
C92 C93 C98 121.6(4)
C92 C93 C94 119.7(4)
C98 C93 C94 118.7(4)
C95 C94 C93 118.1(4)
C95 C94 C89 122.9(4)
C93 C94 C89 119.0(4)
C96 C95 C94 121.2(4)
C96 C95 H95 119.4
C94 C95 H95 119.4
C95 C96 C97 120.7(4)
C95 C96 H96 119.6
C97 C96 H96 119.6
C98 C97 C96 120.0(4)
C98 C97 H97 120.0
C96 C97 H97 120.0
C97 C98 C93 121.2(4)
C97 C98 H98 119.4
C93 C98 H98 119.4
C100 C99 C104 119.0(4)
C100 C99 C89 119.6(4)
C104 C99 C89 121.2(4)
C99 C100 N6 121.4(3)
C99 C100 C101 119.4(4)
N6 C100 C101 118.9(4)
C102 C101 C100 121.9(4)
C102 C101 H101 119.1
C100 C101 H101 119.1
C101 C102 C103 120.5(4)
C101 C102 H102 119.7
C103 C102 H102 119.7
C102 C103 C108 122.1(4)
C102 C103 C104 119.0(4)
C108 C103 C104 118.8(4)
C105 C104 C99 121.7(4)
C105 C104 C103 118.4(4)
C99 C104 C103 119.8(4)
C106 C105 C104 121.2(4)
C106 C105 H105 119.4
C104 C105 H105 119.4
C105 C106 C107 120.6(4)
C105 C106 H106 119.7
C107 C106 H106 119.7
C108 C107 C106 119.5(4)
C108 C107 H107 120.3
C106 C107 H107 120.3
C107 C108 C103 121.4(4)
C107 C108 H108 119.3
C103 C108 H108 119.3
C114 C109 C110 118.8(4)
C114 C109 P5 119.3(3)
C110 C109 P5 121.9(3)
C111 C110 C109 121.0(4)
C111 C110 H110 119.5
C109 C110 H110 119.5
C110 C111 C112 119.4(4)
C110 C111 H111 120.3
C112 C111 H111 120.3
C111 C112 C113 120.5(4)
C111 C112 H112 119.7
C113 C112 H112 119.7
C112 C113 C114 120.0(4)
C112 C113 H113 120.0
C114 C113 H113 120.0
C109 C114 C113 120.2(4)
C109 C114 H114 119.9
C113 C114 H114 119.9
C116 C115 C120 118.3(4)
C116 C115 P5 123.8(3)
C120 C115 P5 117.9(3)
C117 C116 C115 121.0(4)
C117 C116 H116 119.5
C115 C116 H116 119.5
C116 C117 C118 119.9(5)
C116 C117 H117 120.0
C118 C117 H117 120.0
C119 C118 C117 119.2(5)
C119 C118 H118 120.4
C117 C118 H118 120.4
C118 C119 C120 120.5(4)
C118 C119 H119 119.8
C120 C119 H119 119.8
C119 C120 C115 121.0(4)
C119 C120 H120 119.5
C115 C120 H120 119.5
C122 C121 C126 118.8(4)
C122 C121 P6 124.2(3)
C126 C121 P6 117.0(3)
C121 C122 C123 120.6(4)
C121 C122 H122 119.7
C123 C122 H122 119.7
C124 C123 C122 120.3(5)
C124 C123 H123 119.9
C122 C123 H123 119.9
C125 C124 C123 119.4(4)
C125 C124 H124 120.3
C123 C124 H124 120.3
C124 C125 C126 120.4(5)
C124 C125 H125 119.8
C126 C125 H125 119.8
C121 C126 C125 120.3(5)
C121 C126 H126 119.9
C125 C126 H126 119.9
C128 C127 C132 119.3(4)
C128 C127 P6 118.0(3)
C132 C127 P6 122.6(3)
C127 C128 C129 120.4(4)
C127 C128 H128 119.8
C129 C128 H128 119.8
C130 C129 C128 119.5(4)
C130 C129 H129 120.2
C128 C129 H129 120.2
C129 C130 C131 120.6(4)
C129 C130 H130 119.7
C131 C130 H130 119.7
C132 C131 C130 119.4(4)
C132 C131 H131 120.3
C130 C131 H131 120.3
C131 C132 C127 120.8(4)
C131 C132 H132 119.6
C127 C132 H132 119.6
C134 C133 C138 119.2(4)
C134 C133 C143 121.0(4)
C138 C133 C143 119.8(3)
C133 C134 C135 120.0(4)
C133 C134 N7 120.1(4)
C135 C134 N7 119.6(4)
C136 C135 C134 121.3(4)
C136 C135 H135 119.3
C134 C135 H135 119.3
C135 C136 C137 121.1(4)
C135 C136 H136 119.5
C137 C136 H136 119.5
C136 C137 C138 118.7(4)
C136 C137 C142 121.6(4)
C138 C137 C142 119.6(4)
C139 C138 C137 117.4(4)
C139 C138 C133 123.1(4)
C137 C138 C133 119.5(4)
C140 C139 C138 121.7(4)
C140 C139 H139 119.2
C138 C139 H139 119.2
C139 C140 C141 121.0(4)
C139 C140 H140 119.5
C141 C140 H140 119.5
C142 C141 C140 118.9(4)
C142 C141 H141 120.6
C140 C141 H141 120.6
C141 C142 C137 121.4(4)
C141 C142 H142 119.3
C137 C142 H142 119.3
C144 C143 C148 118.4(4)
C144 C143 C133 121.7(4)
C148 C143 C133 119.9(4)
C143 C144 N8 120.2(4)
C143 C144 C145 120.5(4)
N8 C144 C145 119.0(4)
C146 C145 C144 121.3(4)
C146 C145 H145 119.3
C144 C145 H145 119.3
C145 C146 C147 120.3(4)
C145 C146 H146 119.9
C147 C146 H146 119.9
C148 C147 C152 119.6(4)
C148 C147 C146 118.7(4)
C152 C147 C146 121.7(4)
C147 C148 C149 117.2(4)
C147 C148 C143 120.7(4)
C149 C148 C143 122.1(4)
C150 C149 C148 121.5(4)
C150 C149 H149 119.3
C148 C149 H149 119.3
C149 C150 C151 120.6(4)
C149 C150 H150 119.7
C151 C150 H150 119.7
C152 C151 C150 119.8(4)
C152 C151 H151 120.1
C150 C151 H151 120.1
C151 C152 C147 121.3(4)
C151 C152 H152 119.3
C147 C152 H152 119.3
C158 C153 C154 118.6(4)
C158 C153 P7 123.0(3)
C154 C153 P7 118.2(3)
C153 C154 C155 119.5(4)
C153 C154 H154 120.2
C155 C154 H154 120.2
C156 C155 C154 120.6(4)
C156 C155 H155 119.7
C154 C155 H155 119.7
C157 C156 C155 120.0(4)
C157 C156 H156 120.0
C155 C156 H156 120.0
C156 C157 C158 120.3(4)
C156 C157 H157 119.8
C158 C157 H157 119.8
C153 C158 C157 120.9(4)
C153 C158 H158 119.6
C157 C158 H158 119.6
C164 C159 C160 119.3(4)
C164 C159 P7 120.2(3)
C160 C159 P7 120.5(3)
C159 C160 C161 120.5(4)
C159 C160 H160 119.8
C161 C160 H160 119.8
C162 C161 C160 118.8(4)
C162 C161 H161 120.6
C160 C161 H161 120.6
C163 C162 C161 120.7(4)
C163 C162 H162 119.6
C161 C162 H162 119.6
C162 C163 C164 120.0(4)
C162 C163 H163 120.0
C164 C163 H163 120.0
C159 C164 C163 120.7(4)
C159 C164 H164 119.7
C163 C164 H164 119.7
C166 C165 C170 118.7(4)
C166 C165 P8 121.1(4)
C170 C165 P8 120.1(3)
C165 C166 C167 120.4(5)
C165 C166 H166 119.8
C167 C166 H166 119.8
C168 C167 C166 119.7(5)
C168 C167 H167 120.1
C166 C167 H167 120.1
C169 C168 C167 120.2(5)
C169 C168 H168 119.9
C167 C168 H168 119.9
C168 C169 C170 120.1(5)
C168 C169 H169 120.0
C170 C169 H169 120.0
C169 C170 C165 120.9(4)
C169 C170 H170 119.6
C165 C170 H170 119.6
C172 C171 C176 120.0
C172 C171 P8 121.8(7)
C176 C171 P8 118.2(7)
C171 C172 C173 120.0
C171 C172 H17J 120.0
C173 C172 H17J 120.0
C174 C173 C172 120.0
C174 C173 H17K 120.0
C172 C173 H17K 120.0
C175 C174 C173 120.0
C175 C174 H17L 120.0
C173 C174 H17L 120.0
C174 C175 C176 120.0
C174 C175 H17M 120.0
C176 C175 H17M 120.0
C175 C176 C171 120.0
C175 C176 H17N 120.0
C171 C176 H17N 120.0
N9 C177 H17A 109.5
N9 C177 H17B 109.5
H17A C177 H17B 109.5
N9 C177 H17C 109.5
H17A C177 H17C 109.5
H17B C177 H17C 109.5
C17B C17A C17F 120.0
C17B C17A P8 121.0(7)
C17F C17A P8 118.7(7)
C17C C17B C17A 120.0
C17C C17B H17O 120.0
C17A C17B H17O 120.0
C17B C17C C17D 120.0
C17B C17C H17P 120.0
C17D C17C H17P 120.0
C17C C17D C17E 120.0
C17C C17D H17Q 120.0
C17E C17D H17Q 120.0
C17F C17E C17D 120.0
C17F C17E H17R 120.0
C17D C17E H17R 120.0
C17E C17F C17A 120.0
C17E C17F H17S 120.0
C17A C17F H17S 120.0
N9 C178 H17D 109.5
N9 C178 H17E 109.5
H17D C178 H17E 109.5
N9 C178 H17F 109.5
H17D C178 H17F 109.5
H17E C178 H17F 109.5
N10 C179 H17G 109.5
N10 C179 H17H 109.5
H17G C179 H17H 109.5
N10 C179 H17I 109.5
H17G C179 H17I 109.5
H17H C179 H17I 109.5
N10 C180 H18A 109.5
N10 C180 H18B 109.5
H18A C180 H18B 109.5
N10 C180 H18C 109.5
H18A C180 H18C 109.5
H18B C180 H18C 109.5
N11 C181 H18D 109.5
N11 C181 H18E 109.5
H18D C181 H18E 109.5
N11 C181 H18F 109.5
H18D C181 H18F 109.5
H18E C181 H18F 109.5
N11 C182 H18G 109.5
N11 C182 H18H 109.5
H18G C182 H18H 109.5
N11 C182 H18I 109.5
H18G C182 H18I 109.5
H18H C182 H18I 109.5
N12 C183 H18J 109.5
N12 C183 H18K 109.5
H18J C183 H18K 109.5
N12 C183 H18L 109.5
H18J C183 H18L 109.5
H18K C183 H18L 109.5
N12 C184 H18M 109.5
N12 C184 H18N 109.5
H18M C184 H18N 109.5
N12 C184 H18O 109.5
H18M C184 H18O 109.5
H18N C184 H18O 109.5
N13 C185 H18P 109.5
N13 C185 H18Q 109.5
H18P C185 H18Q 109.5
N13 C185 H18R 109.5
H18P C185 H18R 109.5
H18Q C185 H18R 109.5
N13 C186 H18S 109.5
N13 C186 H18T 109.5
H18S C186 H18T 109.5
N13 C186 H18U 109.5
H18S C186 H18U 109.5
H18T C186 H18U 109.5
N14 C187 H8CA 109.5
N14 C187 H8CB 109.5
H8CA C187 H8CB 109.5
N14 C187 H8CC 109.5
H8CA C187 H8CC 109.5
H8CB C187 H8CC 109.5
N14 C188 H8AA 109.5
N14 C188 H8AB 109.5
H8AA C188 H8AB 109.5
N14 C188 H8AC 109.5
H8AA C188 H8AC 109.5
H8AB C188 H8AC 109.5
N15 C189 H8BA 109.5
N15 C189 H8BB 109.5
H8BA C189 H8BB 109.5
N15 C189 H8BC 109.5
H8BA C189 H8BC 109.5
H8BB C189 H8BC 109.5
N15 C190 H19A 109.5
N15 C190 H19B 109.5
H19A C190 H19B 109.5
N15 C190 H19C 109.5
H19A C190 H19C 109.5
H19B C190 H19C 109.5
N16 C191 H19D 109.5
N16 C191 H19E 109.5
H19D C191 H19E 109.5
N16 C191 H19F 109.5
H19D C191 H19F 109.5
H19E C191 H19F 109.5
N16 C192 H19G 109.5
N16 C192 H19H 109.5
H19G C192 H19H 109.5
N16 C192 H19I 109.5
H19G C192 H19I 109.5
H19H C192 H19I 109.5

loop_
_geom_bond_atom_site_label_1
_geom_bond_atom_site_label_2
_geom_bond_distance
Zr1 N10 2.037(4)
Zr1 N9 2.054(3)
Zr1 O1 2.254(3)
Zr1 N1 2.263(3)
Zr1 N2 2.281(3)
Zr1 O2 2.283(3)
Zr1 P1 2.9181(11)
Zr1 P2 2.9327(11)
Zr2 N11 2.037(3)
Zr2 N12 2.042(3)
Zr2 N4 2.230(3)
Zr2 O3 2.232(3)
Zr2 N3 2.288(3)
Zr2 O4 2.325(3)
Zr2 P4 2.9126(11)
Zr2 P3 2.9129(11)
Zr3 N13 2.033(4)
Zr3 N14 2.044(4)
Zr3 N5 2.246(3)
Zr3 N6 2.271(3)
Zr3 O5 2.276(3)
Zr3 O6 2.283(3)
Zr3 P5 2.9138(12)
Zr3 P6 2.9205(12)
Zr4 N16 2.045(4)
Zr4 N15 2.056(4)
Zr4 O7 2.253(3)
Zr4 N8 2.260(3)
Zr4 N7 2.267(3)
Zr4 O8 2.279(3)
Zr4 P7 2.9149(11)
Zr4 P8 2.9162(12)
P1 O1 1.521(3)
P1 N1 1.599(3)
P1 C27 1.795(5)
P1 C21 1.806(4)
P2 O2 1.519(3)
P2 N2 1.600(3)
P2 C39 1.791(4)
P2 C33 1.798(4)
P3 O3 1.536(3)
P3 N3 1.598(3)
P3 C71 1.786(4)
P3 C65 1.804(4)
P4 O4 1.525(3)
P4 N4 1.599(3)
P4 C83 1.800(4)
P4 C77 1.800(4)
P5 O5 1.525(3)
P5 N5 1.594(3)
P5 C109 1.794(4)
P5 C115 1.795(4)
P6 O6 1.520(3)
P6 N6 1.588(4)
P6 C127 1.796(4)
P6 C121 1.803(4)
P7 O7 1.515(3)
P7 N7 1.602(3)
P7 C153 1.791(4)
P7 C159 1.799(4)
P8 O8 1.520(3)
P8 N8 1.608(3)
P8 C17A 1.766(9)
P8 C165 1.799(5)
P8 C171 1.855(8)
N1 C2 1.404(5)
N2 C12 1.408(5)
N3 C46 1.409(5)
N4 C56 1.420(5)
N5 C90 1.407(5)
N6 C100 1.417(5)
N7 C134 1.421(5)
N8 C144 1.409(5)
N9 C178 1.444(6)
N9 C177 1.452(6)
N10 C179 1.443(6)
N10 C180 1.452(6)
N11 C181 1.436(6)
N11 C182 1.461(5)
N12 C184 1.453(5)
N12 C183 1.453(5)
N13 C185 1.454(6)
N13 C186 1.460(6)
N14 C188 1.454(8)
N14 C187 1.460(7)
N15 C190 1.460(6)
N15 C189 1.462(6)
N16 C191 1.447(6)
N16 C192 1.459(6)
C1 C2 1.394(5)
C1 C6 1.435(5)
C1 C11 1.497(5)
C2 C3 1.412(5)
C3 C4 1.371(6)
C3 H3 0.9500
C4 C5 1.409(6)
C4 H4 0.9500
C5 C10 1.406(6)
C5 C6 1.427(5)
C6 C7 1.426(5)
C7 C8 1.375(6)
C7 H7 0.9500
C8 C9 1.408(6)
C8 H8 0.9500
C9 C10 1.380(6)
C9 H9 0.9500
C10 H10 0.9500
C11 C12 1.391(5)
C11 C16 1.425(5)
C12 C13 1.425(5)
C13 C14 1.364(6)
C13 H13 0.9500
C14 C15 1.416(6)
C14 H14 0.9500
C15 C20 1.411(6)
C15 C16 1.426(6)
C16 C17 1.414(5)
C17 C18 1.369(5)
C17 H17 0.9500
C18 C19 1.426(6)
C18 H18 0.9500
C19 C20 1.362(6)
C19 H19 0.9500
C20 H20 0.9500
C21 C26 1.377(6)
C21 C22 1.394(6)
C22 C23 1.401(7)
C22 H22 0.9500
C23 C24 1.383(7)
C23 H23 0.9500
C24 C25 1.378(7)
C24 H24 0.9500
C25 C26 1.401(6)
C25 H25 0.9500
C26 H26 0.9500
C27 C28 1.388(6)
C27 C32 1.391(7)
C28 C29 1.386(7)
C28 H28 0.9500
C29 C30 1.400(9)
C29 H29 0.9500
C30 C31 1.358(9)
C30 H30 0.9500
C31 C32 1.402(7)
C31 H31 0.9500
C32 H32 0.9500
C33 C38 1.395(6)
C33 C34 1.402(6)
C34 C35 1.402(6)
C34 H34 0.9500
C35 C36 1.390(6)
C35 H35 0.9500
C36 C37 1.379(6)
C36 H36 0.9500
C37 C38 1.380(6)
C37 H37 0.9500
C38 H38 0.9500
C39 C44 1.398(6)
C39 C40 1.401(6)
C40 C41 1.407(6)
C40 H40 0.9500
C41 C42 1.371(7)
C41 H41 0.9500
C42 C43 1.386(7)
C42 H42 0.9500
C43 C44 1.379(6)
C43 H43 0.9500
C44 H44 0.9500
C45 C46 1.409(5)
C45 C50 1.426(5)
C45 C55 1.503(5)
C46 C47 1.411(5)
C47 C48 1.359(6)
C47 H47 0.9500
C48 C49 1.418(6)
C48 H48 0.9500
C49 C50 1.420(5)
C49 C54 1.433(6)
C50 C51 1.430(5)
C51 C52 1.370(6)
C51 H51 0.9500
C52 C53 1.404(6)
C52 H52 0.9500
C53 C54 1.362(6)
C53 H53 0.9500
C54 H54 0.9500
C55 C56 1.384(5)
C55 C60 1.425(5)
C56 C57 1.416(5)
C57 C58 1.357(6)
C57 H57 0.9500
C58 C59 1.413(6)
C58 H58 0.9500
C59 C60 1.421(5)
C59 C64 1.425(5)
C60 C61 1.431(5)
C61 C62 1.364(5)
C61 H61 0.9500
C62 C63 1.401(6)
C62 H62 0.9500
C63 C64 1.358(6)
C63 H63 0.9500
C64 H64 0.9500
C65 C66 1.391(6)
C65 C70 1.401(5)
C66 C67 1.388(6)
C66 H66 0.9500
C67 C68 1.377(6)
C67 H67 0.9500
C68 C69 1.383(6)
C68 H68 0.9500
C69 C70 1.387(6)
C69 H69 0.9500
C70 H70 0.9500
C71 C72 1.385(6)
C71 C76 1.404(6)
C72 C73 1.379(6)
C72 H72 0.9500
C73 C74 1.395(7)
C73 H73 0.9500
C74 C75 1.366(7)
C74 H74 0.9500
C75 C76 1.375(6)
C75 H75 0.9500
C76 H76 0.9500
C77 C82 1.390(5)
C77 C78 1.401(5)
C78 C79 1.369(6)
C78 H78 0.9500
C79 C80 1.391(6)
C79 H79 0.9500
C80 C81 1.388(7)
C80 H80 0.9500
C81 C82 1.380(6)
C81 H81 0.9500
C82 H82 0.9500
C83 C84 1.379(6)
C83 C88 1.397(6)
C84 C85 1.393(7)
C84 H84 0.9500
C85 C86 1.355(8)
C85 H85 0.9500
C86 C87 1.388(8)
C86 H86 0.9500
C87 C88 1.379(6)
C87 H87 0.9500
C88 H88 0.9500
C89 C90 1.392(5)
C89 C94 1.436(5)
C89 C99 1.503(5)
C90 C91 1.423(5)
C91 C92 1.360(6)
C91 H91 0.9500
C92 C93 1.415(6)
C92 H92 0.9500
C93 C98 1.420(6)
C93 C94 1.424(6)
C94 C95 1.411(6)
C95 C96 1.365(6)
C95 H95 0.9500
C96 C97 1.396(6)
C96 H96 0.9500
C97 C98 1.356(6)
C97 H97 0.9500
C98 H98 0.9500
C99 C100 1.399(5)
C99 C104 1.427(6)
C100 C101 1.418(6)
C101 C102 1.353(6)
C101 H101 0.9500
C102 C103 1.408(6)
C102 H102 0.9500
C103 C108 1.419(6)
C103 C104 1.430(5)
C104 C105 1.415(5)
C105 C106 1.365(6)
C105 H105 0.9500
C106 C107 1.419(7)
C106 H106 0.9500
C107 C108 1.364(6)
C107 H107 0.9500
C108 H108 0.9500
C109 C114 1.391(6)
C109 C110 1.402(6)
C110 C111 1.384(6)
C110 H110 0.9500
C111 C112 1.384(7)
C111 H111 0.9500
C112 C113 1.386(6)
C112 H112 0.9500
C113 C114 1.391(6)
C113 H113 0.9500
C114 H114 0.9500
C115 C116 1.396(6)
C115 C120 1.399(6)
C116 C117 1.382(6)
C116 H116 0.9500
C117 C118 1.414(7)
C117 H117 0.9500
C118 C119 1.378(7)
C118 H118 0.9500
C119 C120 1.387(7)
C119 H119 0.9500
C120 H120 0.9500
C121 C122 1.375(6)
C121 C126 1.377(6)
C122 C123 1.383(6)
C122 H122 0.9500
C123 C124 1.370(7)
C123 H123 0.9500
C124 C125 1.366(7)
C124 H124 0.9500
C125 C126 1.388(7)
C125 H125 0.9500
C126 H126 0.9500
C127 C128 1.390(6)
C127 C132 1.397(6)
C128 C129 1.395(6)
C128 H128 0.9500
C129 C130 1.380(7)
C129 H129 0.9500
C130 C131 1.403(7)
C130 H130 0.9500
C131 C132 1.375(6)
C131 H131 0.9500
C132 H132 0.9500
C133 C134 1.394(5)
C133 C138 1.440(6)
C133 C143 1.481(5)
C134 C135 1.413(6)
C135 C136 1.352(6)
C135 H135 0.9500
C136 C137 1.420(6)
C136 H136 0.9500
C137 C138 1.421(6)
C137 C142 1.427(6)
C138 C139 1.417(6)
C139 C140 1.371(6)
C139 H139 0.9500
C140 C141 1.412(6)
C140 H140 0.9500
C141 C142 1.367(6)
C141 H141 0.9500
C142 H142 0.9500
C143 C144 1.384(6)
C143 C148 1.447(5)
C144 C145 1.432(6)
C145 C146 1.360(6)
C145 H145 0.9500
C146 C147 1.435(6)
C146 H146 0.9500
C147 C148 1.415(5)
C147 C152 1.419(6)
C148 C149 1.434(6)
C149 C150 1.369(6)
C149 H149 0.9500
C150 C151 1.394(6)
C150 H150 0.9500
C151 C152 1.367(6)
C151 H151 0.9500
C152 H152 0.9500
C153 C158 1.382(6)
C153 C154 1.401(6)
C154 C155 1.404(6)
C154 H154 0.9500
C155 C156 1.370(7)
C155 H155 0.9500
C156 C157 1.364(6)
C156 H156 0.9500
C157 C158 1.395(6)
C157 H157 0.9500
C158 H158 0.9500
C159 C164 1.382(6)
C159 C160 1.389(6)
C160 C161 1.396(6)
C160 H160 0.9500
C161 C162 1.396(7)
C161 H161 0.9500
C162 C163 1.369(6)
C162 H162 0.9500
C163 C164 1.385(6)
C163 H163 0.9500
C164 H164 0.9500
C165 C166 1.382(6)
C165 C170 1.389(6)
C166 C167 1.394(8)
C166 H166 0.9500
C167 C168 1.382(8)
C167 H167 0.9500
C168 C169 1.367(6)
C168 H168 0.9500
C169 C170 1.380(6)
C169 H169 0.9500
C170 H170 0.9500
C171 C172 1.3900
C171 C176 1.3900
C172 C173 1.3900
C172 H17J 0.9500
C173 C174 1.3900
C173 H17K 0.9500
C174 C175 1.3900
C174 H17L 0.9500
C175 C176 1.3900
C175 H17M 0.9500
C176 H17N 0.9500
C177 H17A 0.9800
C177 H17B 0.9800
C177 H17C 0.9800
C17A C17B 1.3900
C17A C17F 1.3900
C17B C17C 1.3900
C17B H17O 0.9500
C17C C17D 1.3900
C17C H17P 0.9500
C17D C17E 1.3900
C17D H17Q 0.9500
C17E C17F 1.3900
C17E H17R 0.9500
C17F H17S 0.9500
C178 H17D 0.9800
C178 H17E 0.9800
C178 H17F 0.9800
C179 H17G 0.9800
C179 H17H 0.9800
C179 H17I 0.9800
C180 H18A 0.9800
C180 H18B 0.9800
C180 H18C 0.9800
C181 H18D 0.9800
C181 H18E 0.9800
C181 H18F 0.9800
C182 H18G 0.9800
C182 H18H 0.9800
C182 H18I 0.9800
C183 H18J 0.9800
C183 H18K 0.9800
C183 H18L 0.9800
C184 H18M 0.9800
C184 H18N 0.9800
C184 H18O 0.9800
C185 H18P 0.9800
C185 H18Q 0.9800
C185 H18R 0.9800
C186 H18S 0.9800
C186 H18T 0.9800
C186 H18U 0.9800
C187 H8CA 0.9800
C187 H8CB 0.9800
C187 H8CC 0.9800
C188 H8AA 0.9800
C188 H8AB 0.9800
C188 H8AC 0.9800
C189 H8BA 0.9800
C189 H8BB 0.9800
C189 H8BC 0.9800
C190 H19A 0.9800
C190 H19B 0.9800
C190 H19C 0.9800
C191 H19D 0.9800
C191 H19E 0.9800
C191 H19F 0.9800
C192 H19G 0.9800
C192 H19H 0.9800
C192 H19I 0.9800

loop_
_geom_torsion_atom_site_label_1
_geom_torsion_atom_site_label_2
_geom_torsion_atom_site_label_3
_geom_torsion_atom_site_label_4
_geom_torsion
N10 Zr1 P1 O1 -87.17(19)
N9 Zr1 P1 O1 29.51(19)
N1 Zr1 P1 O1 171.2(2)
N2 Zr1 P1 O1 137.85(17)
O2 Zr1 P1 O1 -171.4(2)
P2 Zr1 P1 O1 148.30(15)
N10 Zr1 P1 N1 101.64(19)
N9 Zr1 P1 N1 -141.7(2)
O1 Zr1 P1 N1 -171.2(2)
N2 Zr1 P1 N1 -33.33(18)
O2 Zr1 P1 N1 17.4(3)
P2 Zr1 P1 N1 -22.89(17)
N10 Zr1 P1 C27 5.7(2)
N9 Zr1 P1 C27 122.4(2)
O1 Zr1 P1 C27 92.9(2)
N1 Zr1 P1 C27 -95.9(2)
N2 Zr1 P1 C27 -129.25(19)
O2 Zr1 P1 C27 -78.5(3)
P2 Zr1 P1 C27 -118.80(17)
N10 Zr1 P1 C21 -172.0(2)
N9 Zr1 P1 C21 -55.3(2)
O1 Zr1 P1 C21 -84.8(2)
N1 Zr1 P1 C21 86.4(2)
N2 Zr1 P1 C21 53.1(2)
O2 Zr1 P1 C21 103.8(3)
P2 Zr1 P1 C21 63.52(19)
N10 Zr1 P2 O2 30.92(18)
N9 Zr1 P2 O2 -85.31(18)
O1 Zr1 P2 O2 -167.7(2)
N1 Zr1 P2 O2 137.92(17)
N2 Zr1 P2 O2 169.5(2)
P1 Zr1 P2 O2 150.50(14)
N10 Zr1 P2 N2 -138.60(19)
N9 Zr1 P2 N2 105.18(18)
O1 Zr1 P2 N2 22.8(2)
N1 Zr1 P2 N2 -31.60(17)
O2 Zr1 P2 N2 -169.5(2)
P1 Zr1 P2 N2 -19.02(16)
N10 Zr1 P2 C39 -54.5(2)
N9 Zr1 P2 C39 -170.7(2)
O1 Zr1 P2 C39 106.9(3)
N1 Zr1 P2 C39 52.5(2)
N2 Zr1 P2 C39 84.1(2)
O2 Zr1 P2 C39 -85.4(2)
P1 Zr1 P2 C39 65.06(19)
N10 Zr1 P2 C33 121.73(19)
N9 Zr1 P2 C33 5.50(18)
O1 Zr1 P2 C33 -76.9(2)
N1 Zr1 P2 C33 -131.28(17)
N2 Zr1 P2 C33 -99.7(2)
O2 Zr1 P2 C33 90.8(2)
P1 Zr1 P2 C33 -118.70(15)
N11 Zr2 P3 O3 -85.56(16)
N12 Zr2 P3 O3 27.61(17)
N4 Zr2 P3 O3 132.90(16)
N3 Zr2 P3 O3 177.2(2)
O4 Zr2 P3 O3 179.28(19)
P4 Zr2 P3 O3 141.78(13)
N11 Zr2 P3 N3 97.26(17)
N12 Zr2 P3 N3 -149.57(18)
N4 Zr2 P3 N3 -44.28(17)
O3 Zr2 P3 N3 -177.2(2)
O4 Zr2 P3 N3 2.1(2)
P4 Zr2 P3 N3 -35.40(15)
N11 Zr2 P3 C71 -171.8(2)
N12 Zr2 P3 C71 -58.6(2)
N4 Zr2 P3 C71 46.7(2)
O3 Zr2 P3 C71 -86.2(2)
N3 Zr2 P3 C71 91.0(2)
O4 Zr2 P3 C71 93.1(2)
P4 Zr2 P3 C71 55.58(19)
N11 Zr2 P3 C65 1.03(19)
N12 Zr2 P3 C65 114.20(19)
N4 Zr2 P3 C65 -140.51(18)
O3 Zr2 P3 C65 86.6(2)
N3 Zr2 P3 C65 -96.2(2)
O4 Zr2 P3 C65 -94.1(2)
P4 Zr2 P3 C65 -131.63(16)
N11 Zr2 P4 O4 17.30(17)
N12 Zr2 P4 O4 -91.69(17)
N4 Zr2 P4 O4 162.1(2)
O3 Zr2 P4 O4 -175.10(19)
N3 Zr2 P4 O4 126.96(16)
P3 Zr2 P4 O4 145.77(14)
N11 Zr2 P4 N4 -144.80(18)
N12 Zr2 P4 N4 106.21(18)
O3 Zr2 P4 N4 22.8(2)
N3 Zr2 P4 N4 -35.13(17)
O4 Zr2 P4 N4 -162.1(2)
P3 Zr2 P4 N4 -16.32(16)
N11 Zr2 P4 C83 114.87(19)
N12 Zr2 P4 C83 5.88(18)
N4 Zr2 P4 C83 -100.3(2)
O3 Zr2 P4 C83 -77.5(2)
N3 Zr2 P4 C83 -135.46(17)
O4 Zr2 P4 C83 97.6(2)
P3 Zr2 P4 C83 -116.65(16)
N11 Zr2 P4 C77 -67.2(2)
N12 Zr2 P4 C77 -176.2(2)
N4 Zr2 P4 C77 77.6(2)
O3 Zr2 P4 C77 100.4(2)
N3 Zr2 P4 C77 42.4(2)
O4 Zr2 P4 C77 -84.5(2)
P3 Zr2 P4 C77 61.2(2)
N13 Zr3 P5 O5 -89.01(18)
N14 Zr3 P5 O5 27.8(2)
N5 Zr3 P5 O5 169.7(2)
N6 Zr3 P5 O5 134.16(17)
O6 Zr3 P5 O5 -170.5(2)
P6 Zr3 P5 O5 149.26(15)
N13 Zr3 P5 N5 101.27(19)
N14 Zr3 P5 N5 -141.9(2)
N6 Zr3 P5 N5 -35.56(19)
O5 Zr3 P5 N5 -169.7(2)
O6 Zr3 P5 N5 19.8(2)
P6 Zr3 P5 N5 -20.46(17)
N13 Zr3 P5 C109 3.00(19)
N14 Zr3 P5 C109 119.8(2)
N5 Zr3 P5 C109 -98.3(2)
N6 Zr3 P5 C109 -133.83(18)
O5 Zr3 P5 C109 92.0(2)
O6 Zr3 P5 C109 -78.5(2)
P6 Zr3 P5 C109 -118.73(16)
N13 Zr3 P5 C115 -175.3(2)
N14 Zr3 P5 C115 -58.5(2)
N5 Zr3 P5 C115 83.4(2)
N6 Zr3 P5 C115 47.8(2)
O5 Zr3 P5 C115 -86.3(2)
O6 Zr3 P5 C115 103.2(2)
P6 Zr3 P5 C115 62.93(19)
N13 Zr3 P6 O6 27.57(18)
N14 Zr3 P6 O6 -88.5(2)
N5 Zr3 P6 O6 132.63(17)
N6 Zr3 P6 O6 171.9(2)
O5 Zr3 P6 O6 -178.2(2)
P5 Zr3 P6 O6 143.75(15)
N13 Zr3 P6 N6 -144.3(2)
N14 Zr3 P6 N6 99.6(2)
N5 Zr3 P6 N6 -39.28(18)
O5 Zr3 P6 N6 9.9(2)
O6 Zr3 P6 N6 -171.9(2)
P5 Zr3 P6 N6 -28.15(17)
N13 Zr3 P6 C127 -58.6(2)
N14 Zr3 P6 C127 -174.7(2)
N5 Zr3 P6 C127 46.4(2)
N6 Zr3 P6 C127 85.7(2)
O5 Zr3 P6 C127 95.7(2)
O6 Zr3 P6 C127 -86.2(2)
P5 Zr3 P6 C127 57.57(19)
N13 Zr3 P6 C121 117.6(2)
N14 Zr3 P6 C121 1.5(2)
N5 Zr3 P6 C121 -137.35(19)
N6 Zr3 P6 C121 -98.1(2)
O5 Zr3 P6 C121 -88.1(2)
O6 Zr3 P6 C121 90.0(2)
P5 Zr3 P6 C121 -126.23(17)
N16 Zr4 P7 O7 38.60(18)
N15 Zr4 P7 O7 -77.62(18)
N8 Zr4 P7 O7 143.95(17)
N7 Zr4 P7 O7 177.5(2)
O8 Zr4 P7 O7 -164.5(3)
P8 Zr4 P7 O7 155.17(14)
N16 Zr4 P7 N7 -138.90(19)
N15 Zr4 P7 N7 104.9(2)
O7 Zr4 P7 N7 -177.5(2)
N8 Zr4 P7 N7 -33.54(18)
O8 Zr4 P7 N7 18.0(3)
P8 Zr4 P7 N7 -22.33(17)
N16 Zr4 P7 C153 125.1(2)
N15 Zr4 P7 C153 8.9(2)
O7 Zr4 P7 C153 86.5(2)
N8 Zr4 P7 C153 -129.5(2)
N7 Zr4 P7 C153 -96.0(2)
O8 Zr4 P7 C153 -78.0(3)
P8 Zr4 P7 C153 -118.30(18)
N16 Zr4 P7 C159 -47.8(2)
N15 Zr4 P7 C159 -164.0(2)
O7 Zr4 P7 C159 -86.4(2)
N8 Zr4 P7 C159 57.6(2)
N7 Zr4 P7 C159 91.1(2)
O8 Zr4 P7 C159 109.1(3)
P8 Zr4 P7 C159 68.79(19)
N16 Zr4 P8 O8 -86.9(2)
N15 Zr4 P8 O8 29.3(2)
O7 Zr4 P8 O8 -169.8(3)
N8 Zr4 P8 O8 172.6(2)
N7 Zr4 P8 O8 140.04(19)
P7 Zr4 P8 O8 152.37(17)
N16 Zr4 P8 N8 100.5(2)
N15 Zr4 P8 N8 -143.3(2)
O7 Zr4 P8 N8 17.6(3)
N7 Zr4 P8 N8 -32.55(19)
O8 Zr4 P8 N8 -172.6(2)
P7 Zr4 P8 N8 -20.22(17)
N16 Zr4 P8 C17A -171.9(6)
N15 Zr4 P8 C17A -55.6(6)
O7 Zr4 P8 C17A 105.2(7)
N8 Zr4 P8 C17A 87.6(6)
N7 Zr4 P8 C17A 55.1(6)
O8 Zr4 P8 C17A -84.9(6)
P7 Zr4 P8 C17A 67.4(6)
N16 Zr4 P8 C165 4.4(2)
N15 Zr4 P8 C165 120.7(2)
O7 Zr4 P8 C165 -78.5(3)
N8 Zr4 P8 C165 -96.1(2)
N7 Zr4 P8 C165 -128.62(19)
O8 Zr4 P8 C165 91.3(2)
P7 Zr4 P8 C165 -116.28(17)
N16 Zr4 P8 C171 -178.6(6)
N15 Zr4 P8 C171 -62.4(6)
O7 Zr4 P8 C171 98.4(6)
N8 Zr4 P8 C171 80.8(6)
N7 Zr4 P8 C171 48.3(6)
O8 Zr4 P8 C171 -91.7(6)
P7 Zr4 P8 C171 60.6(6)
N1 P1 O1 Zr1 6.88(18)
C27 P1 O1 Zr1 -113.57(17)
C21 P1 O1 Zr1 125.42(17)
N10 Zr1 O1 P1 95.27(17)
N9 Zr1 O1 P1 -152.15(18)
N1 Zr1 O1 P1 -5.34(14)
N2 Zr1 O1 P1 -52.44(19)
O2 Zr1 O1 P1 157.9(6)
P2 Zr1 O1 P1 -67.2(3)
N2 P2 O2 Zr1 8.22(17)
C39 P2 O2 Zr1 127.70(16)
C33 P2 O2 Zr1 -114.41(16)
N10 Zr1 O2 P2 -150.76(17)
N9 Zr1 O2 P2 96.47(17)
O1 Zr1 O2 P2 145.9(6)
N1 Zr1 O2 P2 -52.47(19)
N2 Zr1 O2 P2 -6.34(13)
P1 Zr1 O2 P2 -63.9(3)
N3 P3 O3 Zr2 2.24(16)
C71 P3 O3 Zr2 122.69(15)
C65 P3 O3 Zr2 -118.32(16)
N11 Zr2 O3 P3 99.58(15)
N12 Zr2 O3 P3 -154.54(16)
N4 Zr2 O3 P3 -55.12(17)
N3 Zr2 O3 P3 -1.71(12)
O4 Zr2 O3 P3 -172(2)
P4 Zr2 O3 P3 -68.9(2)
N4 P4 O4 Zr2 13.71(16)
C83 P4 O4 Zr2 -106.70(16)
C77 P4 O4 Zr2 134.02(15)
N11 Zr2 O4 P4 -163.96(16)
N12 Zr2 O4 P4 89.89(15)
N4 Zr2 O4 P4 -10.78(12)
O3 Zr2 O4 P4 108(2)
N3 Zr2 O4 P4 -62.79(16)
P3 Zr2 O4 P4 -64.1(2)
N5 P5 O5 Zr3 7.96(17)
C109 P5 O5 Zr3 -114.22(17)
C115 P5 O5 Zr3 126.81(18)
N13 Zr3 O5 P5 93.50(17)
N14 Zr3 O5 P5 -154.37(19)
N5 Zr3 O5 P5 -6.20(14)
N6 Zr3 O5 P5 -55.94(19)
O6 Zr3 O5 P5 127.5(10)
P6 Zr3 O5 P5 -62.3(2)
N6 P6 O6 Zr3 6.35(17)
C127 P6 O6 Zr3 125.03(17)
C121 P6 O6 Zr3 -115.41(17)
N13 Zr3 O6 P6 -153.78(17)
N14 Zr3 O6 P6 94.19(19)
N5 Zr3 O6 P6 -56.65(18)
N6 Zr3 O6 P6 -4.87(13)
O5 Zr3 O6 P6 171.9(10)
P5 Zr3 O6 P6 -68.9(2)
N7 P7 O7 Zr4 1.96(17)
C153 P7 O7 Zr4 -120.74(17)
C159 P7 O7 Zr4 121.13(16)
N16 Zr4 O7 P7 -142.98(17)
N15 Zr4 O7 P7 104.32(17)
N8 Zr4 O7 P7 -45.7(2)
N7 Zr4 O7 P7 -1.52(13)
O8 Zr4 O7 P7 149.9(5)
P8 Zr4 O7 P7 -57.7(3)
N8 P8 O8 Zr4 5.81(19)
C17A P8 O8 Zr4 128.6(5)
C165 P8 O8 Zr4 -116.89(18)
C171 P8 O8 Zr4 121.7(5)
N16 Zr4 O8 P8 95.50(18)
N15 Zr4 O8 P8 -152.2(2)
O7 Zr4 O8 P8 161.6(5)
N8 Zr4 O8 P8 -4.51(15)
N7 Zr4 O8 P8 -50.4(2)
P7 Zr4 O8 P8 -62.4(3)
O1 P1 N1 C2 -168.3(4)
C27 P1 N1 C2 -49.2(4)
C21 P1 N1 C2 73.6(4)
Zr1 P1 N1 C2 -161.5(5)
O1 P1 N1 Zr1 -6.80(17)
C27 P1 N1 Zr1 112.30(19)
C21 P1 N1 Zr1 -124.91(17)
N10 Zr1 N1 C2 80.0(3)
N9 Zr1 N1 C2 -143.4(3)
O1 Zr1 N1 C2 168.3(4)
N2 Zr1 N1 C2 -50.3(3)
O2 Zr1 N1 C2 -8.6(4)
P1 Zr1 N1 C2 163.3(4)
P2 Zr1 N1 C2 -33.2(3)
N10 Zr1 N1 P1 -83.22(18)
N9 Zr1 N1 P1 53.3(2)
O1 Zr1 N1 P1 5.04(13)
N2 Zr1 N1 P1 146.42(17)
O2 Zr1 N1 P1 -171.85(12)
P2 Zr1 N1 P1 163.49(12)
O2 P2 N2 C12 -169.4(4)
C39 P2 N2 C12 70.4(4)
C33 P2 N2 C12 -51.2(4)
Zr1 P2 N2 C12 -161.2(4)
O2 P2 N2 Zr1 -8.17(16)
C39 P2 N2 Zr1 -128.41(17)
C33 P2 N2 Zr1 109.98(18)
N10 Zr1 N2 C12 -140.3(3)
N9 Zr1 N2 C12 83.5(3)
O1 Zr1 N2 C12 -5.8(4)
N1 Zr1 N2 C12 -48.5(3)
O2 Zr1 N2 C12 169.2(3)
P1 Zr1 N2 C12 -30.5(3)
P2 Zr1 N2 C12 163.2(4)
N10 Zr1 N2 P2 56.4(2)
N9 Zr1 N2 P2 -79.73(16)
O1 Zr1 N2 P2 -169.02(12)
N1 Zr1 N2 P2 148.23(17)
O2 Zr1 N2 P2 5.98(12)
P1 Zr1 N2 P2 166.24(11)
O3 P3 N3 C46 170.7(3)
C71 P3 N3 C46 51.6(4)
C65 P3 N3 C46 -72.9(4)
Zr2 P3 N3 C46 172.8(4)
O3 P3 N3 Zr2 -2.17(15)
C71 P3 N3 Zr2 -121.27(17)
C65 P3 N3 Zr2 114.30(17)
N11 Zr2 N3 C46 97.3(3)
N12 Zr2 N3 C46 -127.0(3)
N4 Zr2 N3 C46 -38.6(3)
O3 Zr2 N3 C46 -171.0(4)
O4 Zr2 N3 C46 8.5(4)
P4 Zr2 N3 C46 -19.6(3)
P3 Zr2 N3 C46 -172.6(4)
N11 Zr2 N3 P3 -90.08(16)
N12 Zr2 N3 P3 45.7(2)
N4 Zr2 N3 P3 133.99(16)
O3 Zr2 N3 P3 1.63(12)
O4 Zr2 N3 P3 -178.85(11)
P4 Zr2 N3 P3 153.00(11)
O4 P4 N4 C56 -166.1(4)
C83 P4 N4 C56 -47.8(4)
C77 P4 N4 C56 72.4(4)
Zr2 P4 N4 C56 -151.8(4)
O4 P4 N4 Zr2 -14.36(16)
C83 P4 N4 Zr2 103.94(18)
C77 P4 N4 Zr2 -135.82(15)
N11 Zr2 N4 C56 -152.1(3)
N12 Zr2 N4 C56 78.6(3)
O3 Zr2 N4 C56 -10.8(3)
N3 Zr2 N4 C56 -59.7(3)
O4 Zr2 N4 C56 166.6(3)
P4 Zr2 N4 C56 156.3(4)
P3 Zr2 N4 C56 -36.3(3)
N11 Zr2 N4 P4 51.6(2)
N12 Zr2 N4 P4 -77.67(17)
O3 Zr2 N4 P4 -167.09(12)
N3 Zr2 N4 P4 144.05(17)
O4 Zr2 N4 P4 10.30(12)
P3 Zr2 N4 P4 167.41(12)
O5 P5 N5 C90 -166.7(4)
C109 P5 N5 C90 -48.0(5)
C115 P5 N5 C90 73.5(4)
Zr3 P5 N5 C90 -158.7(5)
O5 P5 N5 Zr3 -8.05(18)
C109 P5 N5 Zr3 110.69(18)
C115 P5 N5 Zr3 -127.88(17)
N13 Zr3 N5 C90 78.8(3)
N14 Zr3 N5 C90 -143.0(3)
N6 Zr3 N5 C90 -53.9(3)
O5 Zr3 N5 C90 168.0(3)
O6 Zr3 N5 C90 -7.3(4)
P5 Zr3 N5 C90 162.1(4)
P6 Zr3 N5 C90 -33.2(3)
N13 Zr3 N5 P5 -83.27(18)
N14 Zr3 N5 P5 54.9(3)
N6 Zr3 N5 P5 143.97(18)
O5 Zr3 N5 P5 5.92(13)
O6 Zr3 N5 P5 -169.38(13)
P6 Zr3 N5 P5 164.67(13)
O6 P6 N6 C100 179.2(4)
C127 P6 N6 C100 60.4(4)
C121 P6 N6 C100 -63.1(4)
Zr3 P6 N6 C100 -174.4(5)
O6 P6 N6 Zr3 -6.36(17)
C127 P6 N6 Zr3 -125.20(18)
C121 P6 N6 Zr3 111.26(19)
N13 Zr3 N6 C100 -135.5(3)
N14 Zr3 N6 C100 89.8(3)
N5 Zr3 N6 C100 -45.3(3)
O5 Zr3 N6 C100 -0.2(4)
O6 Zr3 N6 C100 179.4(4)
P5 Zr3 N6 C100 -26.2(3)
P6 Zr3 N6 C100 174.8(4)
N13 Zr3 N6 P6 49.7(2)
N14 Zr3 N6 P6 -85.02(19)
N5 Zr3 N6 P6 139.92(18)
O5 Zr3 N6 P6 -174.98(12)
O6 Zr3 N6 P6 4.65(13)
P5 Zr3 N6 P6 158.98(12)
O7 P7 N7 C134 -173.0(3)
C153 P7 N7 C134 -54.6(4)
C159 P7 N7 C134 69.8(4)
Zr4 P7 N7 C134 -171.1(4)
O7 P7 N7 Zr4 -1.94(17)
C153 P7 N7 Zr4 116.51(18)
C159 P7 N7 Zr4 -119.13(18)
N16 Zr4 N7 C134 -134.5(3)
N15 Zr4 N7 C134 89.4(4)
O7 Zr4 N7 C134 172.2(4)
N8 Zr4 N7 C134 -43.0(3)
O8 Zr4 N7 C134 -1.1(4)
P7 Zr4 N7 C134 170.8(4)
P8 Zr4 N7 C134 -25.2(4)
N16 Zr4 N7 P7 54.7(2)
N15 Zr4 N7 P7 -81.43(18)
O7 Zr4 N7 P7 1.43(12)
N8 Zr4 N7 P7 146.23(18)
O8 Zr4 N7 P7 -171.90(12)
P8 Zr4 N7 P7 163.96(12)
O8 P8 N8 C144 -161.0(4)
C17A P8 N8 C144 77.4(6)
C165 P8 N8 C144 -40.7(5)
C171 P8 N8 C144 78.2(6)
Zr4 P8 N8 C144 -155.2(5)
O8 P8 N8 Zr4 -5.83(19)
C17A P8 N8 Zr4 -127.4(5)
C165 P8 N8 Zr4 114.46(19)
C171 P8 N8 Zr4 -126.7(4)
N16 Zr4 N8 C144 74.0(3)
N15 Zr4 N8 C144 -150.3(3)
O7 Zr4 N8 C144 -14.2(4)
N7 Zr4 N8 C144 -54.5(3)
O8 Zr4 N8 C144 162.5(4)
P7 Zr4 N8 C144 -36.3(3)
P8 Zr4 N8 C144 158.2(4)
N16 Zr4 N8 P8 -84.21(18)
N15 Zr4 N8 P8 51.5(3)
O7 Zr4 N8 P8 -172.38(12)
N7 Zr4 N8 P8 147.30(18)
O8 Zr4 N8 P8 4.24(14)
P7 Zr4 N8 P8 165.47(12)
N10 Zr1 N9 C178 -26.6(4)
O1 Zr1 N9 C178 -117.0(4)
N1 Zr1 N9 C178 -159.5(3)
N2 Zr1 N9 C178 119.2(4)
O2 Zr1 N9 C178 56.2(4)
P1 Zr1 N9 C178 -131.8(3)
P2 Zr1 N9 C178 86.9(4)
N10 Zr1 N9 C177 139.4(4)
O1 Zr1 N9 C177 48.9(4)
N1 Zr1 N9 C177 6.5(5)
N2 Zr1 N9 C177 -74.8(4)
O2 Zr1 N9 C177 -137.8(4)
P1 Zr1 N9 C177 34.2(4)
P2 Zr1 N9 C177 -107.2(4)
N9 Zr1 N10 C179 -27.2(4)
O1 Zr1 N10 C179 56.1(4)
N1 Zr1 N10 C179 120.0(4)
N2 Zr1 N10 C179 -159.9(3)
O2 Zr1 N10 C179 -116.0(4)
P1 Zr1 N10 C179 87.1(4)
P2 Zr1 N10 C179 -131.3(4)
N9 Zr1 N10 C180 144.7(4)
O1 Zr1 N10 C180 -132.0(4)
N1 Zr1 N10 C180 -68.1(4)
N2 Zr1 N10 C180 12.0(4)
O2 Zr1 N10 C180 56.0(4)
P1 Zr1 N10 C180 -101.0(4)
P2 Zr1 N10 C180 40.6(4)
N12 Zr2 N11 C181 125.4(4)
N4 Zr2 N11 C181 -2.2(5)
O3 Zr2 N11 C181 -148.3(4)
N3 Zr2 N11 C181 -83.0(4)
O4 Zr2 N11 C181 34.3(4)
P4 Zr2 N11 C181 25.4(4)
P3 Zr2 N11 C181 -116.8(4)
N12 Zr2 N11 C182 -47.8(3)
N4 Zr2 N11 C182 -175.5(3)
O3 Zr2 N11 C182 38.4(3)
N3 Zr2 N11 C182 103.8(3)
O4 Zr2 N11 C182 -138.9(3)
P4 Zr2 N11 C182 -147.9(3)
P3 Zr2 N11 C182 69.9(3)
N11 Zr2 N12 C184 141.3(3)
N4 Zr2 N12 C184 -71.8(4)
O3 Zr2 N12 C184 45.5(3)
N3 Zr2 N12 C184 6.4(4)
O4 Zr2 N12 C184 -135.3(3)
P4 Zr2 N12 C184 -103.9(3)
P3 Zr2 N12 C184 31.4(4)
N11 Zr2 N12 C183 -25.5(4)
N4 Zr2 N12 C183 121.3(3)
O3 Zr2 N12 C183 -121.4(3)
N3 Zr2 N12 C183 -160.4(3)
O4 Zr2 N12 C183 57.8(3)
P4 Zr2 N12 C183 89.2(3)
P3 Zr2 N12 C183 -135.4(3)
N14 Zr3 N13 C185 137.1(3)
N5 Zr3 N13 C185 -73.0(3)
N6 Zr3 N13 C185 6.3(4)
O5 Zr3 N13 C185 -137.1(3)
O6 Zr3 N13 C185 46.1(3)
P5 Zr3 N13 C185 -105.8(3)
P6 Zr3 N13 C185 32.1(4)
N14 Zr3 N13 C186 -37.5(4)
N5 Zr3 N13 C186 112.4(3)
N6 Zr3 N13 C186 -168.2(3)
O5 Zr3 N13 C186 48.4(3)
O6 Zr3 N13 C186 -128.4(3)
P5 Zr3 N13 C186 79.7(3)
P6 Zr3 N13 C186 -142.4(3)
N13 Zr3 N14 C188 152.2(4)
N5 Zr3 N14 C188 17.4(5)
N6 Zr3 N14 C188 -61.5(4)
O5 Zr3 N14 C188 60.3(4)
O6 Zr3 N14 C188 -125.3(4)
P5 Zr3 N14 C188 46.2(4)
P6 Zr3 N14 C188 -94.2(4)
N13 Zr3 N14 C187 -20.0(5)
N5 Zr3 N14 C187 -154.8(4)
N6 Zr3 N14 C187 126.3(4)
O5 Zr3 N14 C187 -112.0(4)
O6 Zr3 N14 C187 62.5(4)
P5 Zr3 N14 C187 -126.1(4)
P6 Zr3 N14 C187 93.5(4)
N16 Zr4 N15 C190 -44.9(4)
O7 Zr4 N15 C190 36.8(4)
N8 Zr4 N15 C190 -176.9(3)
N7 Zr4 N15 C190 99.8(4)
O8 Zr4 N15 C190 -135.0(4)
P7 Zr4 N15 C190 66.8(4)
P8 Zr4 N15 C190 -149.8(3)
N16 Zr4 N15 C189 131.7(4)
O7 Zr4 N15 C189 -146.6(4)
N8 Zr4 N15 C189 -0.3(5)
N7 Zr4 N15 C189 -83.6(4)
O8 Zr4 N15 C189 41.6(4)
P7 Zr4 N15 C189 -116.6(4)
P8 Zr4 N15 C189 26.8(4)
N15 Zr4 N16 C191 -30.2(4)
O7 Zr4 N16 C191 -117.0(4)
N8 Zr4 N16 C191 116.8(4)
N7 Zr4 N16 C191 -163.6(4)
O8 Zr4 N16 C191 52.5(4)
P7 Zr4 N16 C191 -135.8(4)
P8 Zr4 N16 C191 83.6(4)
N15 Zr4 N16 C192 132.7(5)
O7 Zr4 N16 C192 45.9(5)
N8 Zr4 N16 C192 -80.3(5)
N7 Zr4 N16 C192 -0.7(5)
O8 Zr4 N16 C192 -144.6(5)
P7 Zr4 N16 C192 27.1(5)
P8 Zr4 N16 C192 -113.5(5)
C6 C1 C2 N1 -171.9(3)
C11 C1 C2 N1 5.1(6)
C6 C1 C2 C3 3.4(6)
C11 C1 C2 C3 -179.6(3)
P1 N1 C2 C1 -122.0(4)
Zr1 N1 C2 C1 81.3(4)
P1 N1 C2 C3 62.8(5)
Zr1 N1 C2 C3 -93.9(4)
C1 C2 C3 C4 -1.5(6)
N1 C2 C3 C4 173.8(4)
C2 C3 C4 C5 -0.5(6)
C3 C4 C5 C10 -178.2(4)
C3 C4 C5 C6 0.5(6)
C10 C5 C6 C7 3.0(6)
C4 C5 C6 C7 -175.7(4)
C10 C5 C6 C1 -179.8(4)
C4 C5 C6 C1 1.4(6)
C2 C1 C6 C7 173.7(4)
C11 C1 C6 C7 -3.4(5)
C2 C1 C6 C5 -3.4(6)
C11 C1 C6 C5 179.6(3)
C5 C6 C7 C8 -3.3(6)
C1 C6 C7 C8 179.6(3)
C6 C7 C8 C9 1.4(6)
C7 C8 C9 C10 0.9(6)
C8 C9 C10 C5 -1.2(7)
C4 C5 C10 C9 177.9(4)
C6 C5 C10 C9 -0.8(6)
C2 C1 C11 C12 -62.5(5)
C6 C1 C11 C12 114.5(4)
C2 C1 C11 C16 115.3(4)
C6 C1 C11 C16 -67.7(5)
C16 C11 C12 N2 -170.9(3)
C1 C11 C12 N2 6.9(5)
C16 C11 C12 C13 3.4(6)
C1 C11 C12 C13 -178.8(4)
P2 N2 C12 C11 -125.2(4)
Zr1 N2 C12 C11 78.3(4)
P2 N2 C12 C13 60.4(5)
Zr1 N2 C12 C13 -96.1(4)
C11 C12 C13 C14 0.3(7)
N2 C12 C13 C14 174.8(4)
C12 C13 C14 C15 -3.4(7)
C13 C14 C15 C20 -175.6(5)
C13 C14 C15 C16 2.7(7)
C12 C11 C16 C17 172.9(4)
C1 C11 C16 C17 -4.9(6)
C12 C11 C16 C15 -4.1(6)
C1 C11 C16 C15 178.1(4)
C20 C15 C16 C17 2.2(6)
C14 C15 C16 C17 -176.1(4)
C20 C15 C16 C11 179.4(4)
C14 C15 C16 C11 1.1(6)
C11 C16 C17 C18 -179.1(4)
C15 C16 C17 C18 -2.0(6)
C16 C17 C18 C19 0.7(6)
C17 C18 C19 C20 0.5(6)
C18 C19 C20 C15 -0.3(7)
C14 C15 C20 C19 177.1(4)
C16 C15 C20 C19 -1.1(7)
O1 P1 C21 C26 -73.4(4)
N1 P1 C21 C26 37.4(4)
C27 P1 C21 C26 163.4(3)
Zr1 P1 C21 C26 -18.7(4)
O1 P1 C21 C22 102.1(4)
N1 P1 C21 C22 -147.2(4)
C27 P1 C21 C22 -21.2(4)
Zr1 P1 C21 C22 156.7(3)
C26 C21 C22 C23 -1.2(7)
P1 C21 C22 C23 -176.6(4)
C21 C22 C23 C24 1.4(7)
C22 C23 C24 C25 -1.8(7)
C23 C24 C25 C26 2.1(7)
C22 C21 C26 C25 1.6(7)
P1 C21 C26 C25 177.2(3)
C24 C25 C26 C21 -2.0(7)
O1 P1 C27 C28 14.6(4)
N1 P1 C27 C28 -97.3(4)
C21 P1 C27 C28 137.6(3)
Zr1 P1 C27 C28 -40.5(4)
O1 P1 C27 C32 -172.2(4)
N1 P1 C27 C32 75.9(4)
C21 P1 C27 C32 -49.2(4)
Zr1 P1 C27 C32 132.7(3)
C32 C27 C28 C29 -1.3(7)
P1 C27 C28 C29 172.2(4)
C27 C28 C29 C30 0.6(7)
C28 C29 C30 C31 0.7(8)
C29 C30 C31 C32 -1.3(8)
C28 C27 C32 C31 0.6(7)
P1 C27 C32 C31 -172.6(4)
C30 C31 C32 C27 0.6(8)
O2 P2 C33 C38 -166.5(3)
N2 P2 C33 C38 80.7(4)
C39 P2 C33 C38 -44.2(4)
Zr1 P2 C33 C38 138.7(3)
O2 P2 C33 C34 15.5(4)
N2 P2 C33 C34 -97.3(3)
C39 P2 C33 C34 137.8(3)
Zr1 P2 C33 C34 -39.3(4)
C38 C33 C34 C35 1.4(6)
P2 C33 C34 C35 179.6(3)
C33 C34 C35 C36 -0.4(6)
C34 C35 C36 C37 -0.3(6)
C35 C36 C37 C38 -0.1(6)
C36 C37 C38 C33 1.2(6)
C34 C33 C38 C37 -1.9(6)
P2 C33 C38 C37 -179.9(3)
O2 P2 C39 C44 -83.1(4)
N2 P2 C39 C44 29.3(4)
C33 P2 C39 C44 156.6(3)
Zr1 P2 C39 C44 -26.7(4)
O2 P2 C39 C40 95.6(4)
N2 P2 C39 C40 -151.9(3)
C33 P2 C39 C40 -24.6(4)
Zr1 P2 C39 C40 152.1(3)
C44 C39 C40 C41 -3.0(6)
P2 C39 C40 C41 178.3(3)
C39 C40 C41 C42 1.9(7)
C40 C41 C42 C43 0.5(7)
C41 C42 C43 C44 -1.8(7)
C42 C43 C44 C39 0.7(7)
C40 C39 C44 C43 1.7(7)
P2 C39 C44 C43 -179.5(4)
C50 C45 C46 N3 -170.1(4)
C55 C45 C46 N3 9.5(6)
C50 C45 C46 C47 4.3(6)
C55 C45 C46 C47 -176.1(4)
P3 N3 C46 C45 -101.0(4)
Zr2 N3 C46 C45 69.3(5)
P3 N3 C46 C47 84.5(5)
Zr2 N3 C46 C47 -105.3(4)
C45 C46 C47 C48 -1.3(6)
N3 C46 C47 C48 173.4(4)
C46 C47 C48 C49 -2.3(7)
C47 C48 C49 C50 2.7(6)
C47 C48 C49 C54 -174.3(4)
C48 C49 C50 C45 0.4(6)
C54 C49 C50 C45 177.5(4)
C48 C49 C50 C51 -176.9(4)
C54 C49 C50 C51 0.2(6)
C46 C45 C50 C49 -3.9(6)
C55 C45 C50 C49 176.5(4)
C46 C45 C50 C51 173.2(4)
C55 C45 C50 C51 -6.3(6)
C49 C50 C51 C52 -0.2(6)
C45 C50 C51 C52 -177.4(4)
C50 C51 C52 C53 0.0(7)
C51 C52 C53 C54 0.4(7)
C52 C53 C54 C49 -0.4(7)
C48 C49 C54 C53 177.1(4)
C50 C49 C54 C53 0.1(7)
C46 C45 C55 C56 -59.9(5)
C50 C45 C55 C56 119.7(4)
C46 C45 C55 C60 118.7(4)
C50 C45 C55 C60 -61.7(5)
C60 C55 C56 C57 -3.4(6)
C45 C55 C56 C57 175.3(3)
C60 C55 C56 N4 -177.1(3)
C45 C55 C56 N4 1.5(5)
P4 N4 C56 C55 -123.0(4)
Zr2 N4 C56 C55 90.7(4)
P4 N4 C56 C57 63.2(5)
Zr2 N4 C56 C57 -83.1(4)
C55 C56 C57 C58 5.7(6)
N4 C56 C57 C58 179.5(4)
C56 C57 C58 C59 -3.1(6)
C57 C58 C59 C60 -1.6(6)
C57 C58 C59 C64 177.5(4)
C58 C59 C60 C55 3.8(6)
C64 C59 C60 C55 -175.3(4)
C58 C59 C60 C61 -177.3(4)
C64 C59 C60 C61 3.6(6)
C56 C55 C60 C59 -1.3(6)
C45 C55 C60 C59 -180.0(4)
C56 C55 C60 C61 179.8(4)
C45 C55 C60 C61 1.2(6)
C59 C60 C61 C62 -2.9(6)
C55 C60 C61 C62 176.0(4)
C60 C61 C62 C63 0.0(6)
C61 C62 C63 C64 2.2(7)
C62 C63 C64 C59 -1.5(7)
C58 C59 C64 C63 179.4(4)
C60 C59 C64 C63 -1.5(6)
O3 P3 C65 C66 -104.7(4)
N3 P3 C65 C66 143.8(3)
C71 P3 C65 C66 16.5(4)
Zr2 P3 C65 C66 -157.5(3)
O3 P3 C65 C70 68.8(4)
N3 P3 C65 C70 -42.7(4)
C71 P3 C65 C70 -170.0(3)
Zr2 P3 C65 C70 15.9(4)
C70 C65 C66 C67 -0.9(6)
P3 C65 C66 C67 172.4(3)
C65 C66 C67 C68 0.3(7)
C66 C67 C68 C69 0.0(7)
C67 C68 C69 C70 0.4(7)
C68 C69 C70 C65 -1.0(7)
C66 C65 C70 C69 1.2(6)
P3 C65 C70 C69 -172.5(3)
O3 P3 C71 C72 -2.1(4)
N3 P3 C71 C72 110.4(3)
C65 P3 C71 C72 -121.7(3)
Zr2 P3 C71 C72 52.0(4)
O3 P3 C71 C76 -177.2(3)
N3 P3 C71 C76 -64.7(4)
C65 P3 C71 C76 63.2(4)
Zr2 P3 C71 C76 -123.1(3)
C76 C71 C72 C73 0.5(6)
P3 C71 C72 C73 -174.7(4)
C71 C72 C73 C74 -0.5(7)
C72 C73 C74 C75 0.1(7)
C73 C74 C75 C76 0.3(7)
C74 C75 C76 C71 -0.3(6)
C72 C71 C76 C75 -0.1(6)
P3 C71 C76 C75 175.0(3)
O4 P4 C77 C82 99.9(4)
N4 P4 C77 C82 -147.0(3)
C83 P4 C77 C82 -22.2(4)
Zr2 P4 C77 C82 159.8(3)
O4 P4 C77 C78 -80.7(4)
N4 P4 C77 C78 32.5(4)
C83 P4 C77 C78 157.2(3)
Zr2 P4 C77 C78 -20.8(4)
C82 C77 C78 C79 1.4(6)
P4 C77 C78 C79 -178.1(3)
C77 C78 C79 C80 -1.7(7)
C78 C79 C80 C81 0.9(7)
C79 C80 C81 C82 0.1(7)
C80 C81 C82 C77 -0.4(7)
C78 C77 C82 C81 -0.4(6)
P4 C77 C82 C81 179.1(3)
O4 P4 C83 C84 1.0(4)
N4 P4 C83 C84 -111.0(4)
C77 P4 C83 C84 125.1(4)
Zr2 P4 C83 C84 -56.3(4)
O4 P4 C83 C88 174.3(3)
N4 P4 C83 C88 62.3(4)
C77 P4 C83 C88 -61.6(4)
Zr2 P4 C83 C88 117.0(3)
C88 C83 C84 C85 -0.2(7)
P4 C83 C84 C85 173.1(4)
C83 C84 C85 C86 -2.6(9)
C84 C85 C86 C87 2.8(9)
C85 C86 C87 C88 -0.2(8)
C86 C87 C88 C83 -2.6(7)
C84 C83 C88 C87 2.8(7)
P4 C83 C88 C87 -170.5(4)
C94 C89 C90 N5 -174.2(4)
C99 C89 C90 N5 1.9(6)
C94 C89 C90 C91 0.5(6)
C99 C89 C90 C91 176.6(4)
P5 N5 C90 C89 -119.3(4)
Zr3 N5 C90 C89 86.5(4)
P5 N5 C90 C91 65.9(6)
Zr3 N5 C90 C91 -88.3(4)
C89 C90 C91 C92 -1.2(6)
N5 C90 C91 C92 173.6(4)
C90 C91 C92 C93 1.0(7)
C91 C92 C93 C98 -179.3(4)
C91 C92 C93 C94 -0.3(6)
C92 C93 C94 C95 -179.8(4)
C98 C93 C94 C95 -0.8(6)
C92 C93 C94 C89 -0.3(6)
C98 C93 C94 C89 178.7(4)
C90 C89 C94 C95 179.7(4)
C99 C89 C94 C95 3.6(6)
C90 C89 C94 C93 0.2(6)
C99 C89 C94 C93 -175.9(4)
C93 C94 C95 C96 -0.4(6)
C89 C94 C95 C96 -179.8(4)
C94 C95 C96 C97 1.2(7)
C95 C96 C97 C98 -0.8(7)
C96 C97 C98 C93 -0.4(7)
C92 C93 C98 C97 -179.8(4)
C94 C93 C98 C97 1.2(7)
C90 C89 C99 C100 -60.6(5)
C94 C89 C99 C100 115.5(4)
C90 C89 C99 C104 115.2(5)
C94 C89 C99 C104 -68.7(5)
C104 C99 C100 N6 -168.4(4)
C89 C99 C100 N6 7.5(6)
C104 C99 C100 C101 5.6(6)
C89 C99 C100 C101 -178.5(4)
P6 N6 C100 C99 -111.5(4)
Zr3 N6 C100 C99 75.7(5)
P6 N6 C100 C101 74.5(5)
Zr3 N6 C100 C101 -98.3(4)
C99 C100 C101 C102 -3.4(6)
N6 C100 C101 C102 170.7(4)
C100 C101 C102 C103 -1.3(7)
C101 C102 C103 C108 -173.1(4)
C101 C102 C103 C104 3.7(6)
C100 C99 C104 C105 172.4(4)
C89 C99 C104 C105 -3.4(6)
C100 C99 C104 C103 -3.2(6)
C89 C99 C104 C103 -179.0(4)
C102 C103 C104 C105 -177.2(4)
C108 C103 C104 C105 -0.3(6)
C102 C103 C104 C99 -1.4(6)
C108 C103 C104 C99 175.5(4)
C99 C104 C105 C106 -176.2(4)
C103 C104 C105 C106 -0.5(6)
C104 C105 C106 C107 2.5(7)
C105 C106 C107 C108 -3.7(7)
C106 C107 C108 C103 3.0(7)
C102 C103 C108 C107 175.8(4)
C104 C103 C108 C107 -1.1(7)
O5 P5 C109 C114 -1.3(4)
N5 P5 C109 C114 -114.0(4)
C115 P5 C109 C114 121.7(3)
Zr3 P5 C109 C114 -57.0(4)
O5 P5 C109 C110 177.8(4)
N5 P5 C109 C110 65.2(4)
C115 P5 C109 C110 -59.1(4)
Zr3 P5 C109 C110 122.1(3)
C114 C109 C110 C111 -0.9(7)
P5 C109 C110 C111 179.9(4)
C109 C110 C111 C112 0.0(7)
C110 C111 C112 C113 0.3(7)
C111 C112 C113 C114 0.2(7)
C110 C109 C114 C113 1.5(6)
P5 C109 C114 C113 -179.3(3)
C112 C113 C114 C109 -1.2(7)
O5 P5 C115 C116 109.9(4)
N5 P5 C115 C116 -138.2(4)
C109 P5 C115 C116 -11.6(4)
Zr3 P5 C115 C116 166.9(3)
O5 P5 C115 C120 -68.8(4)
N5 P5 C115 C120 43.1(4)
C109 P5 C115 C120 169.7(3)
Zr3 P5 C115 C120 -11.8(4)
C120 C115 C116 C117 -1.9(6)
P5 C115 C116 C117 179.4(4)
C115 C116 C117 C118 0.4(7)
C116 C117 C118 C119 1.4(7)
C117 C118 C119 C120 -1.6(7)
C118 C119 C120 C115 0.0(7)
C116 C115 C120 C119 1.8(7)
P5 C115 C120 C119 -179.4(4)
O6 P6 C121 C122 -155.0(4)
N6 P6 C121 C122 92.2(5)
C127 P6 C121 C122 -33.2(5)
Zr3 P6 C121 C122 149.9(4)
O6 P6 C121 C126 28.0(5)
N6 P6 C121 C126 -84.7(5)
C127 P6 C121 C126 149.9(4)
Zr3 P6 C121 C126 -27.1(5)
C126 C121 C122 C123 2.1(8)
P6 C121 C122 C123 -174.8(4)
C121 C122 C123 C124 0.6(8)
C122 C123 C124 C125 -4.3(9)
C123 C124 C125 C126 5.2(10)
C122 C121 C126 C125 -1.2(9)
P6 C121 C126 C125 175.9(5)
C124 C125 C126 C121 -2.4(11)
O6 P6 C127 C128 13.4(4)
N6 P6 C127 C128 125.5(3)
C121 P6 C127 C128 -107.0(4)
Zr3 P6 C127 C128 69.6(4)
O6 P6 C127 C132 -163.5(4)
N6 P6 C127 C132 -51.4(4)
C121 P6 C127 C132 76.1(4)
Zr3 P6 C127 C132 -107.3(4)
C132 C127 C128 C129 0.0(6)
P6 C127 C128 C129 -177.0(3)
C127 C128 C129 C130 -0.1(7)
C128 C129 C130 C131 -0.1(7)
C129 C130 C131 C132 0.4(8)
C130 C131 C132 C127 -0.6(7)
C128 C127 C132 C131 0.3(7)
P6 C127 C132 C131 177.2(4)
C138 C133 C134 C135 2.7(6)
C143 C133 C134 C135 -176.2(4)
C138 C133 C134 N7 -170.7(4)
C143 C133 C134 N7 10.4(6)
P7 N7 C134 C133 -121.0(4)
Zr4 N7 C134 C133 71.1(5)
P7 N7 C134 C135 65.6(5)
Zr4 N7 C134 C135 -102.3(4)
C133 C134 C135 C136 1.1(7)
N7 C134 C135 C136 174.5(4)
C134 C135 C136 C137 -3.9(7)
C135 C136 C137 C138 2.9(7)
C135 C136 C137 C142 -176.2(5)
C136 C137 C138 C139 -178.6(4)
C142 C137 C138 C139 0.5(6)
C136 C137 C138 C133 0.9(6)
C142 C137 C138 C133 180.0(4)
C134 C133 C138 C139 175.8(4)
C143 C133 C138 C139 -5.3(6)
C134 C133 C138 C137 -3.6(6)
C143 C133 C138 C137 175.3(4)
C137 C138 C139 C140 -0.5(6)
C133 C138 C139 C140 -179.9(4)
C138 C139 C140 C141 -0.2(7)
C139 C140 C141 C142 0.9(7)
C140 C141 C142 C137 -0.9(8)
C136 C137 C142 C141 179.2(5)
C138 C137 C142 C141 0.2(7)
C134 C133 C143 C144 -64.1(6)
C138 C133 C143 C144 117.1(5)
C134 C133 C143 C148 115.2(5)
C138 C133 C143 C148 -63.7(5)
C148 C143 C144 N8 -172.5(4)
C133 C143 C144 N8 6.7(6)
C148 C143 C144 C145 1.4(6)
C133 C143 C144 C145 -179.4(4)
P8 N8 C144 C143 -128.8(4)
Zr4 N8 C144 C143 81.8(5)
P8 N8 C144 C145 57.2(6)
Zr4 N8 C144 C145 -92.1(4)
C143 C144 C145 C146 1.3(6)
N8 C144 C145 C146 175.3(4)
C144 C145 C146 C147 -1.8(6)
C145 C146 C147 C148 -0.4(6)
C145 C146 C147 C152 -177.6(4)
C152 C147 C148 C149 2.1(6)
C146 C147 C148 C149 -175.1(4)
C152 C147 C148 C143 -179.6(4)
C146 C147 C148 C143 3.1(6)
C144 C143 C148 C147 -3.6(6)
C133 C143 C148 C147 177.1(4)
C144 C143 C148 C149 174.5(4)
C133 C143 C148 C149 -4.7(6)
C147 C148 C149 C150 -1.4(6)
C143 C148 C149 C150 -179.6(4)
C148 C149 C150 C151 -0.1(6)
C149 C150 C151 C152 0.9(6)
C150 C151 C152 C147 -0.1(6)
C148 C147 C152 C151 -1.5(6)
C146 C147 C152 C151 175.7(4)
O7 P7 C153 C158 -120.7(4)
N7 P7 C153 C158 126.4(4)
C159 P7 C153 C158 -0.7(5)
Zr4 P7 C153 C158 -174.8(3)
O7 P7 C153 C154 54.1(4)
N7 P7 C153 C154 -58.8(4)
C159 P7 C153 C154 174.0(4)
Zr4 P7 C153 C154 0.0(4)
C158 C153 C154 C155 1.6(7)
P7 C153 C154 C155 -173.3(4)
C153 C154 C155 C156 -1.1(8)
C154 C155 C156 C157 0.0(8)
C155 C156 C157 C158 0.5(8)
C154 C153 C158 C157 -1.1(8)
P7 C153 C158 C157 173.6(4)
C156 C157 C158 C153 0.0(9)
O7 P7 C159 C164 21.2(4)
N7 P7 C159 C164 132.4(4)
C153 P7 C159 C164 -98.6(4)
Zr4 P7 C159 C164 75.4(4)
O7 P7 C159 C160 -155.4(3)
N7 P7 C159 C160 -44.3(4)
C153 P7 C159 C160 84.7(4)
Zr4 P7 C159 C160 -101.3(4)
C164 C159 C160 C161 -0.8(7)
P7 C159 C160 C161 175.9(4)
C159 C160 C161 C162 1.2(7)
C160 C161 C162 C163 -0.4(7)
C161 C162 C163 C164 -0.8(7)
C160 C159 C164 C163 -0.4(7)
P7 C159 C164 C163 -177.1(4)
C162 C163 C164 C159 1.2(7)
O8 P8 C165 C166 20.1(4)
N8 P8 C165 C166 -94.0(4)
C17A P8 C165 C166 141.1(6)
C171 P8 C165 C166 146.3(6)
Zr4 P8 C165 C166 -36.2(4)
O8 P8 C165 C170 -163.2(3)
N8 P8 C165 C170 82.7(4)
C17A P8 C165 C170 -42.3(6)
C171 P8 C165 C170 -37.0(6)
Zr4 P8 C165 C170 140.5(3)
C170 C165 C166 C167 0.4(7)
P8 C165 C166 C167 177.1(4)
C165 C166 C167 C168 -1.6(8)
C166 C167 C168 C169 1.5(8)
C167 C168 C169 C170 -0.3(7)
C168 C169 C170 C165 -0.8(7)
C166 C165 C170 C169 0.8(7)
P8 C165 C170 C169 -176.0(3)
O8 P8 C171 C172 90.9(10)
N8 P8 C171 C172 -157.6(9)
C17A P8 C171 C172 17(6)
C165 P8 C171 C172 -33.4(10)
Zr4 P8 C171 C172 149.3(9)
O8 P8 C171 C176 -90.3(11)
N8 P8 C171 C176 21.2(10)
C17A P8 C171 C176 -165(7)
C165 P8 C171 C176 145.4(9)
Zr4 P8 C171 C176 -31.9(12)
C176 C171 C172 C173 0.0
P8 C171 C172 C173 178.8(9)
C171 C172 C173 C174 0.0
C172 C173 C174 C175 0.0
C173 C174 C175 C176 0.0
C174 C175 C176 C171 0.0
C172 C171 C176 C175 0.0
P8 C171 C176 C175 -178.8(9)
O8 P8 C17A C17B 66.3(9)
N8 P8 C17A C17B -179.0(7)
C165 P8 C17A C17B -53.8(9)
C171 P8 C17A C17B 175(7)
Zr4 P8 C17A C17B 123.1(8)
O8 P8 C17A C17F -119.7(8)
N8 P8 C17A C17F -5.1(9)
C165 P8 C17A C17F 120.2(7)
C171 P8 C17A C17F -11(6)
Zr4 P8 C17A C17F -63.0(10)
C17F C17A C17B C17C 0.0
P8 C17A C17B C17C 173.9(10)
C17A C17B C17C C17D 0.0
C17B C17C C17D C17E 0.0
C17C C17D C17E C17F 0.0
C17D C17E C17F C17A 0.0
C17B C17A C17F C17E 0.0
P8 C17A C17F C17E -174.0(10)
